data_1577446
loop_
_publ_author_name
'Koshelev, Ivan V.'
'Selikhov, Alexander N.'
'Cherkasov, Anton'
'Aysin, Rinat R.'
'Trifonov, Alexander A.'

_publ_section_title
;
 Highly regio- and E-stereoselective C=C bond transposition catalyzed by
 tris(benzhydryl) sodium calciate. Proof of synergy: one metal is good,
 but two are better
;
_journal_name_full 'Chemical Science'
_journal_paper_doi 10.1039/D6SC03562K
_journal_year 2026
_chemical_absolute_configuration unk
_chemical_formula_moiety 'C27 H43 N2 Na'
_chemical_formula_sum 'C27 H43 N2 Na'
_chemical_formula_weight 418.62
_space_group_crystal_system orthorhombic
_space_group_IT_number 19
_space_group_name_Hall 'P 2ac 2ab'
_space_group_name_H-M_alt 'P 21 21 21'
_atom_sites_solution_hydrogens mixed
_atom_sites_solution_primary dual
_atom_sites_solution_secondary difmap
_audit_creation_method SHELXL-2018/3
_audit_update_record
;
2025-07-02 deposited with the CCDC.	2026-06-26 downloaded from the CCDC.
;
_cell_angle_alpha 90
_cell_angle_beta 90
_cell_angle_gamma 90
_cell_formula_units_Z 28
_cell_length_a 10.2287(3)
_cell_length_b 29.1158(9)
_cell_length_c 62.3989(15)
_cell_measurement_reflns_used 16715
_cell_measurement_temperature 100(2)
_cell_measurement_theta_max 23.4340
_cell_measurement_theta_min 3.4170
_cell_volume 18583.4(9)
_computing_cell_refinement 'CAP 40.84a'
_computing_data_collection 'CAP 40.84a'
_computing_data_reduction 'CAP 40.84a'
_computing_structure_refinement 'SHELXL 2018/3'
_computing_structure_solution 'SHELXT 2014/5'
_diffrn_ambient_temperature 100(2)
_diffrn_measured_fraction_theta_full 0.996
_diffrn_measured_fraction_theta_max 0.996
_diffrn_measurement_device_type 'Rigaku OD Xcalibur E'
_diffrn_measurement_method '\w scans'
_diffrn_radiation_type MoK\a
_diffrn_radiation_wavelength 0.71073
_diffrn_reflns_av_R_equivalents 0.1760
_diffrn_reflns_av_unetI/netI 0.1205
_diffrn_reflns_Laue_measured_fraction_full 0.996
_diffrn_reflns_Laue_measured_fraction_max 0.996
_diffrn_reflns_limit_h_max 12
_diffrn_reflns_limit_h_min -12
_diffrn_reflns_limit_k_max 34
_diffrn_reflns_limit_k_min -34
_diffrn_reflns_limit_l_max 74
_diffrn_reflns_limit_l_min -74
_diffrn_reflns_number 259526
_diffrn_reflns_point_group_measured_fraction_full 0.997
_diffrn_reflns_point_group_measured_fraction_max 0.997
_diffrn_reflns_theta_full 25.027
_diffrn_reflns_theta_max 25.027
_diffrn_reflns_theta_min 2.893
_diffrn_source 'fine-focus sealed tube'
_exptl_absorpt_coefficient_mu 0.074
_exptl_absorpt_correction_T_max 0.992
_exptl_absorpt_correction_T_min 0.962
_exptl_absorpt_correction_type multi-scan
_exptl_absorpt_process_details 'CAP 40.84a'
_exptl_crystal_colour yellow
_exptl_crystal_density_diffrn 1.047
_exptl_crystal_description prism
_exptl_crystal_F_000 6440
_exptl_crystal_size_max 0.730
_exptl_crystal_size_mid 0.340
_exptl_crystal_size_min 0.140
_refine_diff_density_max 0.912
_refine_diff_density_min -0.752
_refine_diff_density_rms 0.106
_refine_ls_extinction_method none
_refine_ls_goodness_of_fit_ref 1.054
_refine_ls_hydrogen_treatment mixed
_refine_ls_matrix_type full
_refine_ls_number_parameters 1823
_refine_ls_number_reflns 32735
_refine_ls_number_restraints 2319
_refine_ls_restrained_S_all 1.045
_refine_ls_R_factor_all 0.2063
_refine_ls_R_factor_gt 0.1609
_refine_ls_shift/su_max 0.001
_refine_ls_shift/su_mean 0.000
_refine_ls_structure_factor_coef Fsqd
_refine_ls_weighting_details 'w=1/[\s^2^(Fo^2^)+(0.0970P)^2^+168.0000P] where P=(Fo^2^+2Fc^2^)/3'
_refine_ls_weighting_scheme calc
_refine_ls_wR_factor_gt 0.3563
_refine_ls_wR_factor_ref 0.3847
_reflns_Friedel_coverage 0.833
_reflns_Friedel_fraction_full 0.998
_reflns_Friedel_fraction_max 0.998
_reflns_number_gt 21037
_reflns_number_total 32735
_reflns_threshold_expression 'I > 2\s(I)'
_cod_data_source_file d6sc03562k2.cif
_cod_data_source_block nacarbtmeda
_cod_database_code 1577446
_shelx_shelxl_version_number 2018/3
_shelx_space_group_comment
;
The symmetry employed for this shelxl refinement is uniquely defined
by the following loop, which should always be used as a source of
symmetry information in preference to the above space-group names.
They are only intended as comments.
;
_shelx_estimated_absorpt_t_min 0.948
_shelx_estimated_absorpt_t_max 0.990

loop_
_space_group_symop_operation_xyz
'x, y, z'
'-x+1/2, -y, z+1/2'
'-x, y+1/2, -z+1/2'
'x+1/2, -y+1/2, -z'

loop_
_atom_site_label
_atom_site_type_symbol
_atom_site_fract_x
_atom_site_fract_y
_atom_site_fract_z
_atom_site_U_iso_or_equiv
_atom_site_adp_type
_atom_site_occupancy
_atom_site_site_symmetry_order
_atom_site_calc_flag
_atom_site_refinement_flags_posn
_atom_site_refinement_flags_adp
_atom_site_refinement_flags_occupancy
_atom_site_disorder_assembly
_atom_site_disorder_group
Na1 Na 0.1033(5) 0.53862(19) 0.51590(9) 0.0289(11) Uani 1 1 d . . . . .
C1 C 0.1956(11) 0.5147(2) 0.55435(19) 0.0272(18) Uani 1 1 d D . . . .
H1 H 0.276(4) 0.5180(6) 0.5457(6) 0.033 Uiso 1 1 d D U . . .
C2 C 0.1465(8) 0.4661(2) 0.55653(14) 0.022(2) Uani 1 1 d DG . . . .
C3 C 0.1900(8) 0.4350(3) 0.54119(13) 0.029(3) Uani 1 1 d G . . . .
H3A H 0.248385 0.444756 0.530271 0.035 Uiso 1 1 calc R U . . .
C4 C 0.1479(10) 0.3896(3) 0.54184(13) 0.036(3) Uani 1 1 d G . . . .
H4A H 0.177595 0.368368 0.531366 0.043 Uiso 1 1 calc R U . . .
C5 C 0.0624(9) 0.3753(2) 0.55783(14) 0.029(2) Uani 1 1 d G . . . .
C6 C 0.0190(8) 0.4064(3) 0.57316(13) 0.030(3) Uani 1 1 d G . . . .
H6A H -0.039435 0.396661 0.584082 0.036 Uiso 1 1 calc R U . . .
C7 C 0.0610(9) 0.4518(2) 0.57251(12) 0.027(2) Uani 1 1 d G . . . .
H7A H 0.031354 0.473049 0.582987 0.033 Uiso 1 1 calc R U . . .
C8 C 0.1422(8) 0.5592(2) 0.56319(15) 0.0289(19) Uani 1 1 d DG . . . .
C9 C 0.0254(8) 0.5621(2) 0.57449(15) 0.027(2) Uani 1 1 d G . . . .
H9A H -0.026882 0.535451 0.576461 0.033 Uiso 1 1 calc R U . . .
C10 C -0.0150(7) 0.6040(3) 0.58291(14) 0.027(2) Uani 1 1 d G . . . .
H10A H -0.094844 0.605920 0.590638 0.033 Uiso 1 1 calc R U . . .
C11 C 0.0614(9) 0.6429(2) 0.58003(15) 0.035(3) Uani 1 1 d G . . . .
C12 C 0.1783(8) 0.6401(2) 0.56873(15) 0.029(3) Uani 1 1 d G . . . .
H12A H 0.230505 0.666707 0.566763 0.034 Uiso 1 1 calc R U . . .
C13 C 0.2186(7) 0.5982(3) 0.56031(15) 0.034(3) Uani 1 1 d G . . . .
H13A H 0.298470 0.596238 0.552586 0.040 Uiso 1 1 calc R U . . .
C14 C 0.0138(10) 0.3234(4) 0.55831(16) 0.031(2) Uani 1 1 d D . . . .
C15 C -0.0849(12) 0.3140(5) 0.5761(2) 0.040(3) Uani 1 1 d D . . . .
H15A H -0.114013 0.282000 0.575347 0.060 Uiso 1 1 calc R U . . .
H15B H -0.160357 0.334461 0.574424 0.060 Uiso 1 1 calc R U . . .
H15C H -0.043833 0.319636 0.590078 0.060 Uiso 1 1 calc R U . . .
C16 C -0.0495(15) 0.3118(6) 0.53688(18) 0.051(4) Uani 1 1 d D . . . .
H16A H -0.060135 0.278421 0.535689 0.076 Uiso 1 1 calc R U . . .
H16B H 0.006269 0.322815 0.525192 0.076 Uiso 1 1 calc R U . . .
H16C H -0.135264 0.326629 0.535978 0.076 Uiso 1 1 calc R U . . .
C17 C 0.1317(11) 0.2921(5) 0.5617(2) 0.041(3) Uani 1 1 d D . . . .
H17A H 0.102006 0.260366 0.563541 0.062 Uiso 1 1 calc R U . . .
H17B H 0.179186 0.301902 0.574590 0.062 Uiso 1 1 calc R U . . .
H17C H 0.189738 0.294056 0.549265 0.062 Uiso 1 1 calc R U . . .
C18 C 0.0096(13) 0.6908(4) 0.5883(2) 0.049(3) Uani 1 1 d D . . . .
C19 C -0.0918(19) 0.6875(7) 0.6061(3) 0.103(6) Uani 1 1 d D U . . .
H19A H -0.120842 0.718480 0.610071 0.154 Uiso 1 1 calc R U . . .
H19B H -0.052851 0.672508 0.618638 0.154 Uiso 1 1 calc R U . . .
H19C H -0.166846 0.669569 0.601126 0.154 Uiso 1 1 calc R U . . .
C20 C 0.1239(16) 0.7197(6) 0.5961(3) 0.082(6) Uani 1 1 d D . . . .
H20A H 0.090975 0.748720 0.602017 0.122 Uiso 1 1 calc R U . . .
H20B H 0.183051 0.726156 0.584153 0.122 Uiso 1 1 calc R U . . .
H20C H 0.171317 0.702947 0.607322 0.122 Uiso 1 1 calc R U . . .
C21 C -0.053(2) 0.7161(7) 0.5694(2) 0.095(6) Uani 1 1 d D . . . .
H21A H -0.052235 0.749245 0.572242 0.142 Uiso 1 1 calc R U . . .
H21B H -0.143879 0.705764 0.567721 0.142 Uiso 1 1 calc R U . . .
H21C H -0.004201 0.709620 0.556308 0.142 Uiso 1 1 calc R U . . .
N1 N -0.0910(10) 0.4897(3) 0.50732(14) 0.0230(17) Uani 1 1 d D . . . .
N2 N -0.0799(10) 0.5963(3) 0.50872(15) 0.0305(19) Uani 1 1 d D . . . .
C22 C -0.1888(12) 0.5226(4) 0.5000(2) 0.030(2) Uani 1 1 d D . . . .
H22A H -0.276097 0.507979 0.500736 0.035 Uiso 1 1 calc R U . . .
H22B H -0.171289 0.530025 0.484762 0.035 Uiso 1 1 calc R U . . .
C23 C -0.1915(12) 0.5662(4) 0.5126(2) 0.033(2) Uani 1 1 d D . . . .
H23A H -0.272768 0.583040 0.509068 0.040 Uiso 1 1 calc R U . . .
H23B H -0.194482 0.558453 0.528032 0.040 Uiso 1 1 calc R U . . .
C24 C -0.0660(17) 0.4544(5) 0.49124(18) 0.038(3) Uani 1 1 d D . . . .
H24A H -0.146578 0.437147 0.488493 0.057 Uiso 1 1 calc R U . . .
H24B H 0.001699 0.433397 0.496487 0.057 Uiso 1 1 calc R U . . .
H24C H -0.036337 0.468909 0.477932 0.057 Uiso 1 1 calc R U . . .
C25 C -0.1348(13) 0.4670(4) 0.52700(15) 0.023(2) Uani 1 1 d D . . . .
H25A H -0.219982 0.452555 0.524522 0.035 Uiso 1 1 calc R U . . .
H25B H -0.142791 0.489856 0.538476 0.035 Uiso 1 1 calc R U . . .
H25C H -0.071066 0.443579 0.531179 0.035 Uiso 1 1 calc R U . . .
C26 C -0.0929(16) 0.6203(5) 0.48825(17) 0.040(3) Uani 1 1 d D . . . .
H26A H -0.170651 0.639932 0.488587 0.060 Uiso 1 1 calc R U . . .
H26B H -0.101509 0.597769 0.476660 0.060 Uiso 1 1 calc R U . . .
H26C H -0.015158 0.639242 0.485765 0.060 Uiso 1 1 calc R U . . .
C27 C -0.0659(18) 0.6307(5) 0.52566(19) 0.043(3) Uani 1 1 d D . . . .
H27A H -0.134897 0.653863 0.524199 0.065 Uiso 1 1 calc R U . . .
H27B H 0.019751 0.645550 0.524443 0.065 Uiso 1 1 calc R U . . .
H27C H -0.073262 0.615758 0.539676 0.065 Uiso 1 1 calc R U . . .
Na2 Na 0.3639(5) 0.5258(2) 0.44334(9) 0.0313(11) Uani 1 1 d . . . . .
C28 C 0.2770(11) 0.5213(2) 0.48387(19) 0.0263(16) Uani 1 1 d D . . . .
H28 H 0.199(4) 0.5203(6) 0.4744(7) 0.032 Uiso 1 1 d D U . . .
C29 C 0.3381(8) 0.4750(2) 0.48817(15) 0.0231(19) Uani 1 1 d DG . . . .
C30 C 0.2805(8) 0.4385(3) 0.47733(14) 0.031(3) Uani 1 1 d G . . . .
H30A H 0.206628 0.443738 0.468427 0.038 Uiso 1 1 calc R U . . .
C31 C 0.3310(9) 0.3945(2) 0.47950(15) 0.033(3) Uani 1 1 d G . . . .
H31A H 0.291657 0.369542 0.472095 0.040 Uiso 1 1 calc R U . . .
C32 C 0.4391(9) 0.38686(19) 0.49253(16) 0.031(3) Uani 1 1 d G . . . .
C33 C 0.4967(7) 0.4233(3) 0.50337(14) 0.029(3) Uani 1 1 d G . . . .
H33A H 0.570632 0.418120 0.512267 0.034 Uiso 1 1 calc R U . . .
C34 C 0.4462(8) 0.4674(2) 0.50119(14) 0.020(2) Uani 1 1 d G . . . .
H34A H 0.485605 0.492316 0.508600 0.024 Uiso 1 1 calc R U . . .
C35 C 0.3132(9) 0.5688(2) 0.49147(15) 0.0278(18) Uani 1 1 d DG . . . .
C36 C 0.4114(8) 0.5784(2) 0.50621(14) 0.026(2) Uani 1 1 d G . . . .
H36A H 0.459537 0.554031 0.512538 0.031 Uiso 1 1 calc R U . . .
C37 C 0.4391(8) 0.6236(3) 0.51169(13) 0.026(2) Uani 1 1 d G . . . .
H37A H 0.506144 0.630185 0.521770 0.031 Uiso 1 1 calc R U . . .
C38 C 0.3686(9) 0.65932(19) 0.50243(15) 0.026(2) Uani 1 1 d G . . . .
C39 C 0.2704(9) 0.6497(2) 0.48769(15) 0.034(3) Uani 1 1 d G . . . .
H39A H 0.222242 0.674128 0.481364 0.041 Uiso 1 1 calc R U . . .
C40 C 0.2427(8) 0.6045(3) 0.48221(14) 0.033(2) Uani 1 1 d G . . . .
H40A H 0.175633 0.597974 0.472132 0.040 Uiso 1 1 calc R U . . .
C41 C 0.5018(11) 0.3370(4) 0.49443(16) 0.034(2) Uani 1 1 d D . . . .
C42 C 0.4010(12) 0.3036(5) 0.5036(2) 0.042(3) Uani 1 1 d D . . . .
H42A H 0.434471 0.272195 0.502565 0.062 Uiso 1 1 calc R U . . .
H42B H 0.319353 0.306158 0.495456 0.062 Uiso 1 1 calc R U . . .
H42C H 0.384380 0.311195 0.518664 0.062 Uiso 1 1 calc R U . . .
C43 C 0.6253(12) 0.3347(5) 0.5081(2) 0.039(3) Uani 1 1 d D . . . .
H43A H 0.659032 0.303216 0.508085 0.058 Uiso 1 1 calc R U . . .
H43B H 0.604657 0.343981 0.522799 0.058 Uiso 1 1 calc R U . . .
H43C H 0.691429 0.355458 0.502141 0.058 Uiso 1 1 calc R U . . .
C44 C 0.5359(15) 0.3214(5) 0.47169(17) 0.043(3) Uani 1 1 d D . . . .
H44A H 0.561494 0.288978 0.471919 0.065 Uiso 1 1 calc R U . . .
H44B H 0.608568 0.339942 0.466198 0.065 Uiso 1 1 calc R U . . .
H44C H 0.459561 0.325320 0.462379 0.065 Uiso 1 1 calc R U . . .
C45 C 0.4003(9) 0.7109(4) 0.50858(14) 0.022(2) Uani 1 1 d D . . . .
C46 C 0.4213(13) 0.7375(5) 0.48783(16) 0.034(3) Uani 1 1 d D . . . .
H46A H 0.438160 0.769835 0.491162 0.051 Uiso 1 1 calc R U . . .
H46B H 0.342883 0.735095 0.478871 0.051 Uiso 1 1 calc R U . . .
H46C H 0.496290 0.724632 0.480113 0.051 Uiso 1 1 calc R U . . .
C47 C 0.5218(11) 0.7159(5) 0.52261(19) 0.033(3) Uani 1 1 d D . . . .
H47A H 0.542870 0.748520 0.524298 0.050 Uiso 1 1 calc R U . . .
H47B H 0.595543 0.700060 0.515818 0.050 Uiso 1 1 calc R U . . .
H47C H 0.505008 0.702296 0.536709 0.050 Uiso 1 1 calc R U . . .
C48 C 0.2838(12) 0.7314(5) 0.5206(2) 0.041(3) Uani 1 1 d D . . . .
H48A H 0.306992 0.761930 0.525952 0.062 Uiso 1 1 calc R U . . .
H48B H 0.260879 0.711428 0.532684 0.062 Uiso 1 1 calc R U . . .
H48C H 0.208984 0.733826 0.510863 0.062 Uiso 1 1 calc R U . . .
N3 N 0.5748(11) 0.4882(3) 0.43571(16) 0.034(2) Uani 1 1 d D . . . .
N4 N 0.5256(10) 0.5907(4) 0.43756(16) 0.034(2) Uani 1 1 d D . . . .
C49 C 0.6747(12) 0.5236(4) 0.4380(3) 0.042(3) Uani 1 1 d D . . . .
H49A H 0.757166 0.512429 0.431496 0.050 Uiso 1 1 calc R U . . .
H49B H 0.691084 0.529041 0.453394 0.050 Uiso 1 1 calc R U . . .
C50 C 0.6379(13) 0.5680(5) 0.4276(2) 0.041(3) Uani 1 1 d D . . . .
H50A H 0.713915 0.589068 0.428235 0.050 Uiso 1 1 calc R U . . .
H50B H 0.617887 0.562295 0.412354 0.050 Uiso 1 1 calc R U . . .
C51 C 0.5759(15) 0.4709(6) 0.41375(16) 0.041(3) Uani 1 1 d D . . . .
H51A H 0.662835 0.458664 0.410387 0.062 Uiso 1 1 calc R U . . .
H51B H 0.554901 0.495889 0.403828 0.062 Uiso 1 1 calc R U . . .
H51C H 0.510785 0.446377 0.412297 0.062 Uiso 1 1 calc R U . . .
C52 C 0.6042(18) 0.4503(5) 0.4502(2) 0.054(4) Uani 1 1 d D . . . .
H52A H 0.680470 0.433417 0.444944 0.081 Uiso 1 1 calc R U . . .
H52B H 0.528805 0.429569 0.450981 0.081 Uiso 1 1 calc R U . . .
H52C H 0.622864 0.462458 0.464565 0.081 Uiso 1 1 calc R U . . .
C53 C 0.4814(16) 0.6272(5) 0.4231(2) 0.047(3) Uani 1 1 d D . . . .
H53A H 0.553301 0.648805 0.420559 0.070 Uiso 1 1 calc R U . . .
H53B H 0.407778 0.643581 0.429657 0.070 Uiso 1 1 calc R U . . .
H53C H 0.453595 0.613744 0.409470 0.070 Uiso 1 1 calc R U . . .
C54 C 0.5681(16) 0.6117(5) 0.45773(19) 0.045(3) Uani 1 1 d D . . . .
H54A H 0.647710 0.629622 0.455257 0.067 Uiso 1 1 calc R U . . .
H54B H 0.586021 0.587496 0.468262 0.067 Uiso 1 1 calc R U . . .
H54C H 0.499016 0.631853 0.463166 0.067 Uiso 1 1 calc R U . . .
Na3 Na 0.1200(5) 0.46381(19) 0.37324(8) 0.0232(10) Uani 1 1 d . . . . .
C55 C 0.2101(10) 0.4900(2) 0.41118(19) 0.0225(16) Uani 1 1 d D . . . .
H55 H 0.289(4) 0.4861(6) 0.4021(6) 0.027 Uiso 1 1 d D U . . .
C56 C 0.1568(7) 0.4459(2) 0.42053(13) 0.0216(16) Uani 1 1 d DG . . . .
C57 C 0.2317(6) 0.4062(3) 0.41884(14) 0.023(2) Uani 1 1 d G . . . .
H57A H 0.313697 0.407092 0.411697 0.028 Uiso 1 1 calc R U . . .
C58 C 0.1867(8) 0.3653(2) 0.42761(14) 0.030(3) Uani 1 1 d G . . . .
H58A H 0.237922 0.338176 0.426460 0.036 Uiso 1 1 calc R U . . .
C59 C 0.0668(8) 0.3640(2) 0.43806(14) 0.022(2) Uani 1 1 d G . . . .
C60 C -0.0082(6) 0.4037(3) 0.43975(13) 0.027(3) Uani 1 1 d G . . . .
H60A H -0.090149 0.402798 0.446893 0.032 Uiso 1 1 calc R U . . .
C61 C 0.0368(7) 0.4446(2) 0.43098(14) 0.019(2) Uani 1 1 d G . . . .
H61A H -0.014376 0.471715 0.432130 0.023 Uiso 1 1 calc R U . . .
C62 C 0.1640(8) 0.53904(19) 0.41339(13) 0.0215(16) Uani 1 1 d DG . . . .
C63 C 0.0779(8) 0.5533(2) 0.42928(11) 0.024(2) Uani 1 1 d G . . . .
H63A H 0.049681 0.532316 0.439966 0.029 Uiso 1 1 calc R U . . .
C64 C 0.0330(8) 0.5984(2) 0.42953(12) 0.022(2) Uani 1 1 d G . . . .
H64A H -0.025879 0.608168 0.440386 0.026 Uiso 1 1 calc R U . . .
C65 C 0.0742(8) 0.6292(2) 0.41389(14) 0.025(2) Uani 1 1 d G . . . .
C66 C 0.1603(9) 0.6149(2) 0.39800(12) 0.027(3) Uani 1 1 d G . . . .
H66A H 0.188533 0.635878 0.387316 0.032 Uiso 1 1 calc R U . . .
C67 C 0.2052(8) 0.5698(3) 0.39775(12) 0.024(2) Uani 1 1 d G . . . .
H67A H 0.264095 0.560026 0.386896 0.029 Uiso 1 1 calc R U . . .
C68 C 0.0129(10) 0.3184(4) 0.44818(15) 0.030(2) Uani 1 1 d D . . . .
C69 C -0.1125(11) 0.3042(5) 0.4366(2) 0.042(3) Uani 1 1 d D . . . .
H69A H -0.134149 0.272387 0.440343 0.063 Uiso 1 1 calc R U . . .
H69B H -0.099423 0.306589 0.421091 0.063 Uiso 1 1 calc R U . . .
H69C H -0.184168 0.324449 0.440974 0.063 Uiso 1 1 calc R U . . .
C70 C 0.1103(12) 0.2789(4) 0.4463(2) 0.040(3) Uani 1 1 d D . . . .
H70A H 0.067960 0.250179 0.450713 0.060 Uiso 1 1 calc R U . . .
H70B H 0.185507 0.284878 0.455645 0.060 Uiso 1 1 calc R U . . .
H70C H 0.139899 0.276210 0.431448 0.060 Uiso 1 1 calc R U . . .
C71 C -0.0200(14) 0.3246(5) 0.47189(15) 0.037(3) Uani 1 1 d D . . . .
H71A H -0.043046 0.294853 0.478144 0.055 Uiso 1 1 calc R U . . .
H71B H -0.094007 0.345784 0.473326 0.055 Uiso 1 1 calc R U . . .
H71C H 0.056066 0.337297 0.479399 0.055 Uiso 1 1 calc R U . . .
C72 C 0.0201(11) 0.6792(4) 0.41341(17) 0.033(2) Uani 1 1 d D . . . .
C73 C -0.0457(16) 0.6883(5) 0.39188(19) 0.049(4) Uani 1 1 d D . . . .
H73A H -0.088021 0.718487 0.392184 0.073 Uiso 1 1 calc R U . . .
H73B H -0.111550 0.664538 0.389153 0.073 Uiso 1 1 calc R U . . .
H73C H 0.020081 0.687693 0.380468 0.073 Uiso 1 1 calc R U . . .
C74 C 0.1329(13) 0.7129(5) 0.4161(3) 0.053(4) Uani 1 1 d D . . . .
H74A H 0.099811 0.744404 0.414911 0.079 Uiso 1 1 calc R U . . .
H74B H 0.198103 0.707479 0.404847 0.079 Uiso 1 1 calc R U . . .
H74C H 0.173303 0.708546 0.430164 0.079 Uiso 1 1 calc R U . . .
C75 C -0.0799(15) 0.6895(6) 0.4310(2) 0.054(4) Uani 1 1 d D . . . .
H75A H -0.106214 0.721859 0.430109 0.081 Uiso 1 1 calc R U . . .
H75B H -0.040795 0.683529 0.445038 0.081 Uiso 1 1 calc R U . . .
H75C H -0.156780 0.669895 0.429044 0.081 Uiso 1 1 calc R U . . .
N5 N -0.0624(9) 0.4056(3) 0.36667(14) 0.0258(18) Uani 1 1 d D . . . .
N6 N -0.0754(9) 0.5122(3) 0.36502(15) 0.0236(17) Uani 1 1 d D . . . .
C76 C -0.1758(10) 0.4349(4) 0.3705(2) 0.024(2) Uani 1 1 d D . . . .
H76A H -0.180862 0.441987 0.385953 0.029 Uiso 1 1 calc R U . . .
H76B H -0.255808 0.417623 0.366560 0.029 Uiso 1 1 calc R U . . .
C77 C -0.1734(11) 0.4788(4) 0.3582(2) 0.025(2) Uani 1 1 d D . . . .
H77A H -0.158153 0.471609 0.342879 0.030 Uiso 1 1 calc R U . . .
H77B H -0.260688 0.493344 0.359281 0.030 Uiso 1 1 calc R U . . .
C78 C -0.0492(17) 0.3713(5) 0.38364(19) 0.041(3) Uani 1 1 d D . . . .
H78A H -0.130754 0.353780 0.384861 0.062 Uiso 1 1 calc R U . . .
H78B H -0.030779 0.386638 0.397275 0.062 Uiso 1 1 calc R U . . .
H78C H 0.022708 0.350321 0.380137 0.062 Uiso 1 1 calc R U . . .
C79 C -0.0796(14) 0.3821(5) 0.34615(17) 0.035(3) Uani 1 1 d D . . . .
H79A H -0.157484 0.362540 0.346819 0.053 Uiso 1 1 calc R U . . .
H79B H -0.002629 0.363128 0.343170 0.053 Uiso 1 1 calc R U . . .
H79C H -0.090353 0.404887 0.334727 0.053 Uiso 1 1 calc R U . . .
C80 C -0.1204(14) 0.5365(5) 0.38418(18) 0.033(3) Uani 1 1 d D . . . .
H80A H -0.203052 0.552140 0.381062 0.050 Uiso 1 1 calc R U . . .
H80B H -0.054604 0.559197 0.388462 0.050 Uiso 1 1 calc R U . . .
H80C H -0.133538 0.514465 0.395856 0.050 Uiso 1 1 calc R U . . .
C81 C -0.0483(15) 0.5464(5) 0.3485(2) 0.040(3) Uani 1 1 d D . . . .
H81A H -0.130088 0.561299 0.344212 0.060 Uiso 1 1 calc R U . . .
H81B H -0.008928 0.531269 0.336030 0.060 Uiso 1 1 calc R U . . .
H81C H 0.012257 0.569434 0.354156 0.060 Uiso 1 1 calc R U . . .
Na4 Na 0.3821(5) 0.4710(2) 0.30078(8) 0.0296(11) Uani 1 1 d . . . . .
C82 C 0.2934(10) 0.4807(2) 0.34116(18) 0.0187(15) Uani 1 1 d D . . . .
H82 H 0.216(4) 0.4812(6) 0.3316(6) 0.022 Uiso 1 1 d D U . . .
C83 C 0.3294(8) 0.4332(2) 0.34908(14) 0.0210(16) Uani 1 1 d DG . . . .
C84 C 0.2538(7) 0.3976(3) 0.34096(13) 0.0253(18) Uani 1 1 d G . . . .
H84A H 0.225969 0.401214 0.325692 0.030 Uiso 1 1 calc R U . . .
C85 C 0.2775(8) 0.3526(2) 0.34743(14) 0.032(3) Uani 1 1 d G . . . .
H85A H 0.225857 0.328271 0.341875 0.039 Uiso 1 1 calc R U . . .
C86 C 0.3767(9) 0.34338(19) 0.36202(14) 0.025(2) Uani 1 1 d G . . . .
C87 C 0.4523(8) 0.3790(2) 0.37015(13) 0.027(3) Uani 1 1 d G . . . .
H87A H 0.520086 0.372710 0.380119 0.032 Uiso 1 1 calc R U . . .
C88 C 0.4286(8) 0.4240(2) 0.36368(14) 0.025(2) Uani 1 1 d G . . . .
H88A H 0.480216 0.448330 0.369231 0.030 Uiso 1 1 calc R U . . .
C89 C 0.3530(7) 0.5273(2) 0.34511(13) 0.0189(18) Uani 1 1 d DG . . . .
C90 C 0.4573(7) 0.5354(2) 0.35888(13) 0.020(2) Uani 1 1 d G . . . .
H90A H 0.492804 0.510859 0.367086 0.024 Uiso 1 1 calc R U . . .
C91 C 0.5097(7) 0.5792(2) 0.36066(12) 0.020(2) Uani 1 1 d G . . . .
H91A H 0.580998 0.584737 0.370079 0.024 Uiso 1 1 calc R U . . .
C92 C 0.4578(8) 0.61509(19) 0.34866(14) 0.021(2) Uani 1 1 d G . . . .
C93 C 0.3535(8) 0.6071(2) 0.33489(13) 0.029(3) Uani 1 1 d G . . . .
H93A H 0.318011 0.631560 0.326684 0.035 Uiso 1 1 calc R U . . .
C94 C 0.3011(7) 0.5632(3) 0.33311(12) 0.020(2) Uani 1 1 d G . . . .
H94A H 0.229814 0.557682 0.323691 0.024 Uiso 1 1 calc R U . . .
C95 C 0.4048(10) 0.2926(4) 0.36932(16) 0.033(2) Uani 1 1 d D . . . .
C96 C 0.4301(15) 0.2636(5) 0.34935(18) 0.044(3) Uani 1 1 d D . . . .
H96A H 0.455546 0.232452 0.353666 0.065 Uiso 1 1 calc R U . . .
H96B H 0.500614 0.277453 0.340927 0.065 Uiso 1 1 calc R U . . .
H96C H 0.350379 0.262119 0.340669 0.065 Uiso 1 1 calc R U . . .
C97 C 0.2848(11) 0.2729(5) 0.3806(2) 0.040(3) Uani 1 1 d D . . . .
H97A H 0.297123 0.239880 0.382944 0.060 Uiso 1 1 calc R U . . .
H97B H 0.207094 0.277908 0.371758 0.060 Uiso 1 1 calc R U . . .
H97C H 0.273230 0.288229 0.394497 0.060 Uiso 1 1 calc R U . . .
C98 C 0.5218(11) 0.2883(5) 0.3843(2) 0.038(3) Uani 1 1 d D . . . .
H98A H 0.532356 0.256197 0.388566 0.058 Uiso 1 1 calc R U . . .
H98B H 0.507466 0.307358 0.397005 0.058 Uiso 1 1 calc R U . . .
H98C H 0.600818 0.298730 0.376822 0.058 Uiso 1 1 calc R U . . .
C99 C 0.5178(10) 0.6646(4) 0.34953(15) 0.027(2) Uani 1 1 d D . . . .
C100 C 0.5621(14) 0.6792(5) 0.32711(16) 0.036(3) Uani 1 1 d D . . . .
H10B H 0.597799 0.710376 0.327690 0.054 Uiso 1 1 calc R U . . .
H10C H 0.487163 0.678494 0.317320 0.054 Uiso 1 1 calc R U . . .
H10D H 0.629513 0.657971 0.321963 0.054 Uiso 1 1 calc R U . . .
C101 C 0.4156(13) 0.6988(5) 0.3574(2) 0.041(3) Uani 1 1 d D . . . .
H10E H 0.455122 0.729365 0.358623 0.061 Uiso 1 1 calc R U . . .
H10F H 0.383227 0.689125 0.371520 0.061 Uiso 1 1 calc R U . . .
H10G H 0.342643 0.699913 0.347268 0.061 Uiso 1 1 calc R U . . .
C102 C 0.6367(12) 0.6674(5) 0.3644(2) 0.041(3) Uani 1 1 d D . . . .
H10H H 0.676848 0.697855 0.363116 0.062 Uiso 1 1 calc R U . . .
H10I H 0.700388 0.643861 0.360265 0.062 Uiso 1 1 calc R U . . .
H10J H 0.608915 0.662322 0.379205 0.062 Uiso 1 1 calc R U . . .
N7 N 0.5475(10) 0.4069(4) 0.29524(16) 0.037(2) Uani 1 1 d D . . . .
N8 N 0.5937(10) 0.5101(4) 0.29238(16) 0.035(2) Uani 1 1 d D . . . .
C103 C 0.6625(13) 0.4281(5) 0.2855(3) 0.054(3) Uani 1 1 d D . . . .
H10K H 0.648302 0.430724 0.269858 0.065 Uiso 1 1 calc R U . . .
H10L H 0.739005 0.407837 0.287795 0.065 Uiso 1 1 calc R U . . .
C104 C 0.6924(13) 0.4743(5) 0.2943(3) 0.054(3) Uani 1 1 d D . . . .
H10M H 0.712875 0.470670 0.309709 0.065 Uiso 1 1 calc R U . . .
H10N H 0.772849 0.485552 0.287202 0.065 Uiso 1 1 calc R U . . .
C105 C 0.574(2) 0.3836(7) 0.3156(2) 0.078(6) Uani 1 1 d D . . . .
H10O H 0.648341 0.362666 0.313819 0.117 Uiso 1 1 calc R U . . .
H10P H 0.496880 0.366181 0.320034 0.117 Uiso 1 1 calc R U . . .
H10Q H 0.595286 0.406536 0.326589 0.117 Uiso 1 1 calc R U . . .
C106 C 0.504(2) 0.3721(7) 0.2799(3) 0.082(5) Uani 1 1 d D . . . .
H10R H 0.570763 0.348110 0.278626 0.122 Uiso 1 1 calc R U . . .
H10S H 0.490077 0.386444 0.265863 0.122 Uiso 1 1 calc R U . . .
H10T H 0.421894 0.358410 0.284882 0.122 Uiso 1 1 calc R U . . .
C107 C 0.5978(19) 0.5334(7) 0.2717(2) 0.071(5) Uani 1 1 d D . . . .
H10U H 0.683594 0.547833 0.269816 0.107 Uiso 1 1 calc R U . . .
H10V H 0.529597 0.557030 0.271261 0.107 Uiso 1 1 calc R U . . .
H10W H 0.582989 0.511075 0.260244 0.107 Uiso 1 1 calc R U . . .
C108 C 0.6219(19) 0.5432(7) 0.3093(2) 0.072(5) Uani 1 1 d D . . . .
H10X H 0.712482 0.553767 0.307970 0.108 Uiso 1 1 calc R U . . .
H10Y H 0.609633 0.528553 0.323303 0.108 Uiso 1 1 calc R U . . .
H10Z H 0.562527 0.569445 0.308004 0.108 Uiso 1 1 calc R U . . .
Na5 Na 0.1435(5) 0.5298(2) 0.22983(8) 0.0342(12) Uani 1 1 d . . . . .
C109 C 0.2295(10) 0.5038(2) 0.26871(19) 0.0257(16) Uani 1 1 d D . . . .
H109 H 0.311(4) 0.5078(6) 0.2604(6) 0.031 Uiso 1 1 d D U . . .
C110 C 0.1830(8) 0.4547(2) 0.27032(13) 0.0251(17) Uani 1 1 d DG . . . .
C111 C 0.2250(8) 0.4240(3) 0.25470(12) 0.028(2) Uani 1 1 d G . . . .
H11A H 0.282603 0.434034 0.243715 0.034 Uiso 1 1 calc R U . . .
C112 C 0.1827(9) 0.3787(3) 0.25517(13) 0.040(3) Uani 1 1 d G . . . .
H11B H 0.211409 0.357675 0.244499 0.048 Uiso 1 1 calc R U . . .
C113 C 0.0984(8) 0.3640(2) 0.27125(15) 0.031(2) Uani 1 1 d G . . . .
C114 C 0.0564(7) 0.3947(2) 0.28686(12) 0.024(2) Uani 1 1 d G . . . .
H11C H -0.001187 0.384652 0.297846 0.029 Uiso 1 1 calc R U . . .
C115 C 0.0987(8) 0.4400(2) 0.28639(11) 0.022(2) Uani 1 1 d G . . . .
H11D H 0.070005 0.461012 0.297063 0.026 Uiso 1 1 calc R U . . .
C116 C 0.1742(7) 0.5481(2) 0.27752(13) 0.0228(16) Uani 1 1 d DG . . . .
C117 C 0.0568(7) 0.5506(2) 0.28869(13) 0.021(2) Uani 1 1 d G . . . .
H11E H 0.006269 0.523606 0.290910 0.025 Uiso 1 1 calc R U . . .
C118 C 0.0133(6) 0.5925(3) 0.29661(13) 0.027(3) Uani 1 1 d G . . . .
H11F H -0.066901 0.594190 0.304241 0.032 Uiso 1 1 calc R U . . .
C119 C 0.0872(8) 0.6320(2) 0.29336(14) 0.026(2) Uani 1 1 d G . . . .
C120 C 0.2046(7) 0.6295(2) 0.28219(14) 0.026(2) Uani 1 1 d G . . . .
H12B H 0.255108 0.656440 0.279973 0.031 Uiso 1 1 calc R U . . .
C121 C 0.2481(6) 0.5875(3) 0.27427(13) 0.026(2) Uani 1 1 d G . . . .
H12C H 0.328280 0.585856 0.266642 0.031 Uiso 1 1 calc R U . . .
C122 C 0.0477(11) 0.3126(4) 0.27186(18) 0.040(3) Uani 1 1 d D . . . .
C123 C -0.0273(17) 0.3025(7) 0.2512(2) 0.073(5) Uani 1 1 d D . . . .
H12D H -0.050293 0.269871 0.250745 0.110 Uiso 1 1 calc R U . . .
H12E H 0.027490 0.310194 0.238863 0.110 Uiso 1 1 calc R U . . .
H12F H -0.107242 0.321064 0.250873 0.110 Uiso 1 1 calc R U . . .
C124 C 0.1649(13) 0.2804(6) 0.2731(3) 0.079(6) Uani 1 1 d D . . . .
H12G H 0.135417 0.249697 0.277445 0.119 Uiso 1 1 calc R U . . .
H12H H 0.227465 0.292100 0.283660 0.119 Uiso 1 1 calc R U . . .
H12I H 0.207009 0.278534 0.259034 0.119 Uiso 1 1 calc R U . . .
C125 C -0.0428(13) 0.3018(6) 0.2907(2) 0.046(3) Uani 1 1 d D . . . .
H12J H -0.074336 0.270084 0.289466 0.069 Uiso 1 1 calc R U . . .
H12K H -0.117443 0.322875 0.290504 0.069 Uiso 1 1 calc R U . . .
H12L H 0.005257 0.305392 0.304167 0.069 Uiso 1 1 calc R U . . .
C126 C 0.0360(11) 0.6778(4) 0.30261(17) 0.037(2) Uani 1 1 d D . . . .
C127 C -0.0891(12) 0.6918(5) 0.2910(2) 0.047(3) Uani 1 1 d D . . . .
H12M H -0.133653 0.715886 0.299153 0.070 Uiso 1 1 calc R U . . .
H12N H -0.146718 0.665093 0.289588 0.070 Uiso 1 1 calc R U . . .
H12O H -0.067066 0.703470 0.276680 0.070 Uiso 1 1 calc R U . . .
C128 C 0.1350(13) 0.7169(5) 0.3004(2) 0.046(3) Uani 1 1 d D . . . .
H12P H 0.107444 0.742912 0.309226 0.069 Uiso 1 1 calc R U . . .
H12Q H 0.139768 0.726492 0.285331 0.069 Uiso 1 1 calc R U . . .
H12R H 0.221261 0.706259 0.305084 0.069 Uiso 1 1 calc R U . . .
C129 C 0.0050(15) 0.6730(5) 0.32647(17) 0.047(4) Uani 1 1 d D . . . .
H12S H -0.022977 0.702775 0.332165 0.071 Uiso 1 1 calc R U . . .
H12T H 0.083232 0.662637 0.334131 0.071 Uiso 1 1 calc R U . . .
H12U H -0.065290 0.650477 0.328402 0.071 Uiso 1 1 calc R U . . .
N9 N -0.0541(10) 0.4820(4) 0.22290(15) 0.040(2) Uani 1 1 d D . . . .
N10 N -0.0380(10) 0.5874(4) 0.22374(15) 0.041(2) Uani 1 1 d D . . . .
C130 C -0.1513(13) 0.5145(5) 0.2148(2) 0.050(3) Uani 1 1 d D . . . .
H13B H -0.239118 0.500270 0.215497 0.060 Uiso 1 1 calc R U . . .
H13C H -0.132126 0.521596 0.199613 0.060 Uiso 1 1 calc R U . . .
C131 C -0.1512(12) 0.5580(5) 0.2276(3) 0.050(3) Uani 1 1 d D . . . .
H13D H -0.231451 0.575564 0.224099 0.060 Uiso 1 1 calc R U . . .
H13E H -0.154486 0.550180 0.242977 0.060 Uiso 1 1 calc R U . . .
C132 C -0.0256(16) 0.4470(5) 0.2067(2) 0.052(3) Uani 1 1 d D . . . .
H13F H -0.107511 0.433154 0.201746 0.077 Uiso 1 1 calc R U . . .
H13G H 0.030419 0.423206 0.212926 0.077 Uiso 1 1 calc R U . . .
H13H H 0.019447 0.461305 0.194528 0.077 Uiso 1 1 calc R U . . .
C133 C -0.1057(15) 0.4589(6) 0.24186(17) 0.045(3) Uani 1 1 d D . . . .
H13I H -0.185597 0.442173 0.238040 0.067 Uiso 1 1 calc R U . . .
H13J H -0.125838 0.481726 0.252913 0.067 Uiso 1 1 calc R U . . .
H13K H -0.040509 0.437222 0.247355 0.067 Uiso 1 1 calc R U . . .
C134 C -0.0477(15) 0.6091(6) 0.20266(16) 0.046(3) Uani 1 1 d D . . . .
H13L H -0.133633 0.623636 0.201175 0.069 Uiso 1 1 calc R U . . .
H13M H -0.036979 0.585732 0.191484 0.069 Uiso 1 1 calc R U . . .
H13N H 0.020836 0.632366 0.201202 0.069 Uiso 1 1 calc R U . . .
C135 C -0.0309(18) 0.6238(5) 0.23990(19) 0.054(3) Uani 1 1 d D . . . .
H13O H -0.104866 0.644852 0.238045 0.081 Uiso 1 1 calc R U . . .
H13P H 0.051156 0.640786 0.238220 0.081 Uiso 1 1 calc R U . . .
H13Q H -0.034426 0.610157 0.254242 0.081 Uiso 1 1 calc R U . . .
Na6 Na 0.4083(5) 0.5344(2) 0.15843(8) 0.0291(11) Uani 1 1 d . . . . .
C136 C 0.3138(10) 0.5151(2) 0.19692(18) 0.0241(16) Uani 1 1 d D . . . .
H136 H 0.237(4) 0.5163(6) 0.1873(6) 0.029 Uiso 1 1 d D U . . .
C137 C 0.3687(8) 0.4675(2) 0.20046(14) 0.0240(19) Uani 1 1 d DG . . . .
C138 C 0.4702(8) 0.4558(2) 0.21422(13) 0.023(2) Uani 1 1 d G . . . .
H13R H 0.508624 0.478594 0.223137 0.028 Uiso 1 1 calc R U . . .
C139 C 0.5156(8) 0.4109(3) 0.21494(13) 0.031(3) Uani 1 1 d G . . . .
H13S H 0.585051 0.402888 0.224351 0.037 Uiso 1 1 calc R U . . .
C140 C 0.4595(9) 0.3776(2) 0.20190(15) 0.030(2) Uani 1 1 d G . . . .
C141 C 0.3579(9) 0.3892(3) 0.18814(14) 0.033(3) Uani 1 1 d G . . . .
H14A H 0.319546 0.366483 0.179228 0.039 Uiso 1 1 calc R U . . .
C142 C 0.3125(8) 0.4342(3) 0.18742(14) 0.031(3) Uani 1 1 d G . . . .
H14B H 0.243117 0.442189 0.178013 0.037 Uiso 1 1 calc R U . . .
C143 C 0.3560(8) 0.5614(2) 0.20552(13) 0.0214(15) Uani 1 1 d DG . . . .
C144 C 0.2902(7) 0.5992(3) 0.19716(12) 0.028(2) Uani 1 1 d G . . . .
H14C H 0.224280 0.594889 0.186622 0.033 Uiso 1 1 calc R U . . .
C145 C 0.3207(8) 0.6431(2) 0.20424(13) 0.025(2) Uani 1 1 d G . . . .
H14D H 0.275701 0.668927 0.198530 0.031 Uiso 1 1 calc R U . . .
C146 C 0.4171(8) 0.64939(19) 0.21966(13) 0.024(2) Uani 1 1 d G . . . .
C147 C 0.4830(7) 0.6117(2) 0.22802(12) 0.024(2) Uani 1 1 d G . . . .
H14E H 0.548884 0.615942 0.238558 0.028 Uiso 1 1 calc R U . . .
C148 C 0.4524(7) 0.5677(2) 0.22094(13) 0.023(2) Uani 1 1 d G . . . .
H14F H 0.497466 0.541904 0.226651 0.027 Uiso 1 1 calc R U . . .
C149 C 0.5134(11) 0.3271(4) 0.20159(16) 0.035(3) Uani 1 1 d D . . . .
C150 C 0.5556(15) 0.3144(5) 0.17887(17) 0.043(4) Uani 1 1 d D . . . .
H15D H 0.584845 0.282332 0.178606 0.065 Uiso 1 1 calc R U . . .
H15E H 0.627400 0.334432 0.174352 0.065 Uiso 1 1 calc R U . . .
H15F H 0.481471 0.318168 0.169066 0.065 Uiso 1 1 calc R U . . .
C151 C 0.6299(13) 0.3204(5) 0.2166(2) 0.050(4) Uani 1 1 d D . . . .
H15G H 0.660567 0.288584 0.215589 0.075 Uiso 1 1 calc R U . . .
H15H H 0.603285 0.327019 0.231336 0.075 Uiso 1 1 calc R U . . .
H15I H 0.700603 0.341273 0.212387 0.075 Uiso 1 1 calc R U . . .
C152 C 0.4051(13) 0.2941(5) 0.2085(2) 0.046(3) Uani 1 1 d D . . . .
H15J H 0.437258 0.262450 0.207628 0.069 Uiso 1 1 calc R U . . .
H15K H 0.329541 0.297731 0.198971 0.069 Uiso 1 1 calc R U . . .
H15L H 0.379057 0.300943 0.223253 0.069 Uiso 1 1 calc R U . . .
C153 C 0.4542(10) 0.7000(4) 0.22721(15) 0.033(2) Uani 1 1 d D . . . .
C154 C 0.5100(15) 0.7261(5) 0.20809(18) 0.046(3) Uani 1 1 d D . . . .
H15M H 0.536235 0.756989 0.212615 0.069 Uiso 1 1 calc R U . . .
H15N H 0.443367 0.728416 0.196859 0.069 Uiso 1 1 calc R U . . .
H15O H 0.586344 0.709651 0.202497 0.069 Uiso 1 1 calc R U . . .
C155 C 0.3296(12) 0.7238(5) 0.2347(2) 0.046(3) Uani 1 1 d D . . . .
H15P H 0.346661 0.756667 0.236676 0.069 Uiso 1 1 calc R U . . .
H15Q H 0.300713 0.710343 0.248244 0.069 Uiso 1 1 calc R U . . .
H15R H 0.261111 0.719795 0.223828 0.069 Uiso 1 1 calc R U . . .
C156 C 0.5525(14) 0.7007(6) 0.2456(2) 0.056(4) Uani 1 1 d D . . . .
H15S H 0.567299 0.732522 0.250174 0.083 Uiso 1 1 calc R U . . .
H15T H 0.635238 0.687267 0.240801 0.083 Uiso 1 1 calc R U . . .
H15U H 0.518008 0.682886 0.257662 0.083 Uiso 1 1 calc R U . . .
N11 N 0.6000(10) 0.4877(4) 0.14898(17) 0.034(2) Uani 1 1 d D . . . .
N12 N 0.5917(10) 0.5925(3) 0.15366(15) 0.0314(19) Uani 1 1 d D . . . .
C157 C 0.7020(13) 0.5202(5) 0.1430(3) 0.048(3) Uani 1 1 d D . . . .
H15V H 0.689728 0.528604 0.127756 0.057 Uiso 1 1 calc R U . . .
H15W H 0.787662 0.504628 0.144231 0.057 Uiso 1 1 calc R U . . .
C158 C 0.7068(11) 0.5633(4) 0.1559(3) 0.043(3) Uani 1 1 d D . . . .
H15X H 0.717365 0.555135 0.171188 0.051 Uiso 1 1 calc R U . . .
H15Y H 0.784887 0.581168 0.151549 0.051 Uiso 1 1 calc R U . . .
C159 C 0.5749(18) 0.4569(7) 0.1311(3) 0.071(5) Uani 1 1 d D . . . .
H15Z H 0.658117 0.445280 0.125460 0.107 Uiso 1 1 calc R U . . .
H16D H 0.528679 0.473606 0.119728 0.107 Uiso 1 1 calc R U . . .
H16E H 0.521117 0.431063 0.135919 0.107 Uiso 1 1 calc R U . . .
C160 C 0.6410(17) 0.4606(7) 0.1676(2) 0.065(5) Uani 1 1 d D . . . .
H16F H 0.727582 0.447369 0.164879 0.097 Uiso 1 1 calc R U . . .
H16G H 0.577960 0.435826 0.170094 0.097 Uiso 1 1 calc R U . . .
H16H H 0.645048 0.480450 0.180256 0.097 Uiso 1 1 calc R U . . .
C161 C 0.5996(17) 0.6181(6) 0.13349(17) 0.047(3) Uani 1 1 d D . . . .
H16I H 0.671130 0.640379 0.134317 0.070 Uiso 1 1 calc R U . . .
H16J H 0.516980 0.634231 0.130998 0.070 Uiso 1 1 calc R U . . .
H16K H 0.615994 0.596664 0.121667 0.070 Uiso 1 1 calc R U . . .
C162 C 0.5942(19) 0.6254(5) 0.17133(19) 0.052(4) Uani 1 1 d D . . . .
H16L H 0.679302 0.640831 0.171674 0.078 Uiso 1 1 calc R U . . .
H16M H 0.580101 0.609149 0.184895 0.078 Uiso 1 1 calc R U . . .
H16N H 0.524952 0.648202 0.169275 0.078 Uiso 1 1 calc R U . . .
Na7 Na 0.1472(5) 0.5191(3) 0.08613(8) 0.0437(15) Uani 1 1 d . . . . .
C163 C 0.2339(10) 0.5210(2) 0.12677(18) 0.0236(16) Uani 1 1 d D . . . .
H163 H 0.314(4) 0.5193(6) 0.1177(6) 0.028 Uiso 1 1 d D U . . .
C164 C 0.1767(8) 0.4743(2) 0.13202(14) 0.0241(19) Uani 1 1 d DG . . . .
C165 C 0.0728(8) 0.4678(2) 0.14605(13) 0.023(2) Uani 1 1 d G . . . .
H16O H 0.035842 0.493360 0.153359 0.028 Uiso 1 1 calc R U . . .
C166 C 0.0229(8) 0.4240(3) 0.14938(13) 0.027(3) Uani 1 1 d G . . . .
H16P H -0.048174 0.419580 0.158966 0.033 Uiso 1 1 calc R U . . .
C167 C 0.0769(9) 0.3867(2) 0.13868(15) 0.035(3) Uani 1 1 d G . . . .
C168 C 0.1808(9) 0.3932(2) 0.12466(14) 0.035(3) Uani 1 1 d G . . . .
H16Q H 0.217749 0.367679 0.117346 0.042 Uiso 1 1 calc R U . . .
C169 C 0.2307(8) 0.4370(3) 0.12133(14) 0.033(3) Uani 1 1 d G . . . .
H16R H 0.301766 0.441459 0.111739 0.040 Uiso 1 1 calc R U . . .
C170 C 0.1946(8) 0.5692(2) 0.13277(14) 0.0251(17) Uani 1 1 d DG . . . .
C171 C 0.2677(8) 0.6038(3) 0.12316(14) 0.035(3) Uani 1 1 d G . . . .
H17D H 0.338506 0.596114 0.113976 0.042 Uiso 1 1 calc R U . . .
C172 C 0.2373(9) 0.6496(2) 0.12700(16) 0.044(4) Uani 1 1 d G . . . .
H17E H 0.287220 0.673203 0.120437 0.052 Uiso 1 1 calc R U . . .
C173 C 0.1337(9) 0.66078(19) 0.14044(16) 0.033(3) Uani 1 1 d G . . . .
C174 C 0.0606(7) 0.6262(2) 0.15004(13) 0.023(2) Uani 1 1 d G . . . .
H17F H -0.010190 0.633853 0.159230 0.027 Uiso 1 1 calc R U . . .
C175 C 0.0911(8) 0.5804(2) 0.14621(13) 0.027(2) Uani 1 1 d G . . . .
H17G H 0.041094 0.556763 0.152770 0.032 Uiso 1 1 calc R U . . .
C176 C 0.0183(12) 0.3369(4) 0.1419(2) 0.050(3) Uani 1 1 d D . . . .
C177 C -0.039(2) 0.3221(7) 0.1203(2) 0.089(6) Uani 1 1 d D . . . .
H17H H -0.090379 0.293968 0.122156 0.133 Uiso 1 1 calc R U . . .
H17I H 0.032257 0.316294 0.110110 0.133 Uiso 1 1 calc R U . . .
H17J H -0.095416 0.346516 0.114680 0.133 Uiso 1 1 calc R U . . .
C178 C 0.1245(14) 0.3021(5) 0.1475(3) 0.063(4) Uani 1 1 d D . . . .
H17K H 0.088811 0.270918 0.146361 0.094 Uiso 1 1 calc R U . . .
H17L H 0.154965 0.307452 0.162158 0.094 Uiso 1 1 calc R U . . .
H17M H 0.197892 0.305459 0.137513 0.094 Uiso 1 1 calc R U . . .
C179 C -0.0904(17) 0.3340(6) 0.1586(3) 0.089(6) Uani 1 1 d D U . . .
H17N H -0.133567 0.304013 0.157546 0.133 Uiso 1 1 calc R U . . .
H17O H -0.154453 0.358380 0.155960 0.133 Uiso 1 1 calc R U . . .
H17P H -0.053021 0.337679 0.172931 0.133 Uiso 1 1 calc R U . . .
C180 C 0.0962(10) 0.7128(4) 0.14413(16) 0.035(2) Uani 1 1 d D . . . .
C181 C 0.0720(14) 0.7356(5) 0.12250(16) 0.043(3) Uani 1 1 d D . . . .
H18A H 0.050797 0.768067 0.124686 0.065 Uiso 1 1 calc R U . . .
H18B H -0.001025 0.720300 0.115262 0.065 Uiso 1 1 calc R U . . .
H18C H 0.150836 0.733057 0.113642 0.065 Uiso 1 1 calc R U . . .
C182 C -0.0262(11) 0.7178(5) 0.1579(2) 0.038(3) Uani 1 1 d D . . . .
H18D H -0.056045 0.749736 0.157568 0.057 Uiso 1 1 calc R U . . .
H18E H -0.005850 0.709072 0.172735 0.057 Uiso 1 1 calc R U . . .
H18F H -0.095187 0.697703 0.152359 0.057 Uiso 1 1 calc R U . . .
C183 C 0.2090(12) 0.7372(5) 0.1554(2) 0.047(3) Uani 1 1 d D . . . .
H18G H 0.192281 0.770351 0.155589 0.071 Uiso 1 1 calc R U . . .
H18H H 0.290611 0.731132 0.147648 0.071 Uiso 1 1 calc R U . . .
H18I H 0.216579 0.725851 0.170107 0.071 Uiso 1 1 calc R U . . .
N13 N -0.0635(12) 0.4786(4) 0.07871(16) 0.053(2) Uani 1 1 d D . . . .
N14 N -0.0207(11) 0.5824(4) 0.07862(17) 0.052(3) Uani 1 1 d D U . . .
C184 C -0.1630(14) 0.5145(5) 0.0806(3) 0.060(3) Uani 1 1 d D . . . .
H18J H -0.175633 0.521913 0.095941 0.072 Uiso 1 1 calc R U . . .
H18K H -0.246989 0.502519 0.075010 0.072 Uiso 1 1 calc R U . . .
C185 C -0.1289(14) 0.5575(6) 0.0688(3) 0.063(3) Uani 1 1 d D . . . .
H18L H -0.105210 0.549553 0.053861 0.076 Uiso 1 1 calc R U . . .
H18M H -0.206618 0.577704 0.068299 0.076 Uiso 1 1 calc R U . . .
C186 C -0.0641(18) 0.4564(7) 0.05771(18) 0.066(5) Uani 1 1 d D . . . .
H18N H -0.153260 0.456179 0.051978 0.099 Uiso 1 1 calc R U . . .
H18O H -0.032652 0.424720 0.059149 0.099 Uiso 1 1 calc R U . . .
H18P H -0.006650 0.473294 0.047929 0.099 Uiso 1 1 calc R U . . .
C187 C -0.0857(18) 0.4432(6) 0.0950(2) 0.066(4) Uani 1 1 d D . . . .
H18Q H -0.167987 0.427246 0.091929 0.100 Uiso 1 1 calc R U . . .
H18R H -0.090397 0.457520 0.109147 0.100 Uiso 1 1 calc R U . . .
H18S H -0.013416 0.421093 0.094669 0.100 Uiso 1 1 calc R U . . .
C188 C 0.0294(17) 0.6193(6) 0.0650(3) 0.068(4) Uani 1 1 d D . . . .
H18T H -0.041601 0.640756 0.061622 0.102 Uiso 1 1 calc R U . . .
H18U H 0.064124 0.606261 0.051706 0.102 Uiso 1 1 calc R U . . .
H18V H 0.099150 0.635746 0.072575 0.102 Uiso 1 1 calc R U . . .
C189 C -0.0605(19) 0.6027(7) 0.0992(2) 0.072(5) Uani 1 1 d D . . . .
H18W H -0.139824 0.621086 0.097071 0.108 Uiso 1 1 calc R U . . .
H18X H 0.009748 0.622474 0.104566 0.108 Uiso 1 1 calc R U . . .
H18Y H -0.077993 0.578222 0.109521 0.108 Uiso 1 1 calc R U . . .

loop_
_atom_site_aniso_label
_atom_site_aniso_U_11
_atom_site_aniso_U_22
_atom_site_aniso_U_33
_atom_site_aniso_U_23
_atom_site_aniso_U_13
_atom_site_aniso_U_12
Na1 0.023(2) 0.039(3) 0.025(2) 0.005(2) -0.0007(18) -0.0026(19)
C1 0.025(5) 0.033(3) 0.024(4) 0.002(3) -0.005(3) -0.006(3)
C2 0.014(5) 0.030(3) 0.022(4) 0.005(3) -0.009(4) 0.000(3)
C3 0.023(6) 0.033(4) 0.032(6) 0.002(4) 0.002(5) -0.001(4)
C4 0.045(7) 0.035(4) 0.027(6) -0.002(4) 0.008(5) -0.008(5)
C5 0.032(6) 0.031(4) 0.022(5) 0.001(3) -0.001(4) -0.005(4)
C6 0.034(7) 0.031(4) 0.024(5) 0.002(4) 0.003(5) -0.005(4)
C7 0.026(6) 0.031(4) 0.025(5) 0.002(4) -0.002(4) -0.002(4)
C8 0.028(4) 0.032(3) 0.027(4) 0.002(4) -0.005(3) -0.006(3)
C9 0.026(5) 0.032(4) 0.024(5) 0.003(4) -0.008(4) -0.006(4)
C10 0.024(5) 0.032(4) 0.026(6) 0.005(4) -0.004(4) -0.005(3)
C11 0.035(5) 0.034(4) 0.037(7) -0.008(4) 0.008(5) -0.012(3)
C12 0.032(5) 0.031(4) 0.023(6) 0.006(4) 0.002(4) -0.007(4)
C13 0.032(5) 0.033(4) 0.036(6) 0.001(4) 0.003(4) -0.008(4)
C14 0.031(5) 0.030(4) 0.032(5) 0.001(4) -0.005(4) -0.004(3)
C15 0.038(7) 0.034(8) 0.049(6) 0.012(6) 0.005(6) -0.003(5)
C16 0.061(9) 0.048(9) 0.043(6) -0.003(6) -0.018(6) -0.018(8)
C17 0.038(6) 0.035(6) 0.050(9) 0.011(7) 0.004(5) 0.002(5)
C18 0.056(7) 0.039(5) 0.053(7) -0.014(5) 0.004(5) 0.002(4)
C19 0.134(12) 0.070(12) 0.104(11) -0.030(9) 0.068(10) -0.001(9)
C20 0.093(10) 0.037(9) 0.115(16) -0.025(9) -0.023(10) -0.007(7)
C21 0.134(15) 0.084(12) 0.065(9) -0.026(8) -0.023(9) 0.056(11)
N1 0.024(4) 0.034(4) 0.010(4) 0.000(3) 0.005(3) -0.003(3)
N2 0.027(4) 0.034(4) 0.031(5) 0.006(3) -0.004(3) -0.002(3)
C22 0.022(4) 0.038(4) 0.029(6) 0.009(4) -0.001(4) -0.007(3)
C23 0.025(3) 0.036(4) 0.039(7) 0.009(4) -0.001(4) 0.000(3)
C24 0.054(8) 0.042(6) 0.018(5) -0.008(5) 0.012(6) -0.007(5)
C25 0.023(6) 0.037(7) 0.011(4) 0.001(4) 0.004(4) -0.005(4)
C26 0.037(8) 0.049(8) 0.034(5) 0.014(5) -0.003(5) -0.002(6)
C27 0.055(9) 0.035(6) 0.040(6) 0.000(5) -0.016(6) 0.006(5)
Na2 0.019(2) 0.048(3) 0.027(2) -0.002(2) 0.0000(18) -0.008(2)
C28 0.024(4) 0.029(3) 0.026(3) 0.001(3) 0.000(3) -0.005(3)
C29 0.018(4) 0.026(3) 0.025(4) 0.002(3) 0.003(3) -0.009(3)
C30 0.032(6) 0.028(3) 0.034(7) 0.000(4) -0.007(5) -0.010(3)
C31 0.036(5) 0.026(4) 0.037(7) 0.000(4) -0.004(5) -0.010(4)
C32 0.034(5) 0.024(3) 0.036(6) 0.002(3) -0.001(4) -0.009(3)
C33 0.025(5) 0.024(4) 0.036(7) 0.001(4) -0.001(5) -0.006(3)
C34 0.016(4) 0.023(4) 0.021(5) 0.001(4) 0.006(4) -0.009(3)
C35 0.028(4) 0.027(3) 0.029(4) 0.002(3) 0.006(3) -0.005(3)
C36 0.030(4) 0.024(3) 0.025(5) -0.001(4) 0.006(4) -0.003(3)
C37 0.028(6) 0.023(3) 0.026(6) 0.000(3) 0.004(4) -0.002(3)
C38 0.024(5) 0.023(3) 0.031(6) 0.002(3) 0.003(4) -0.004(3)
C39 0.032(6) 0.027(3) 0.044(7) 0.001(4) -0.007(5) -0.004(4)
C40 0.032(6) 0.027(3) 0.040(6) 0.002(3) -0.004(4) -0.007(3)
C41 0.045(5) 0.025(4) 0.031(5) 0.001(4) -0.004(4) -0.006(4)
C42 0.042(6) 0.029(6) 0.054(9) 0.020(7) 0.000(6) 0.004(5)
C43 0.046(6) 0.033(8) 0.037(7) 0.003(6) -0.005(5) 0.000(5)
C44 0.061(9) 0.036(7) 0.033(5) 0.000(5) -0.002(5) 0.006(7)
C45 0.027(5) 0.022(3) 0.017(4) 0.004(3) 0.002(3) -0.003(3)
C46 0.039(7) 0.038(6) 0.025(5) 0.015(5) 0.000(4) -0.010(6)
C47 0.039(5) 0.036(7) 0.024(6) -0.002(5) -0.008(5) -0.007(5)
C48 0.044(6) 0.033(7) 0.046(8) 0.003(6) 0.019(6) 0.007(6)
N3 0.022(3) 0.052(4) 0.028(4) 0.012(4) 0.001(3) -0.001(3)
N4 0.020(4) 0.048(4) 0.035(5) -0.006(4) 0.005(3) -0.011(3)
C49 0.019(4) 0.060(5) 0.048(8) 0.004(5) 0.004(5) -0.003(3)
C50 0.028(5) 0.053(5) 0.044(7) 0.001(5) 0.015(5) -0.008(4)
C51 0.030(7) 0.062(9) 0.032(5) 0.004(5) 0.001(5) 0.004(6)
C52 0.050(9) 0.068(7) 0.044(7) 0.028(7) 0.012(7) 0.014(6)
C53 0.045(8) 0.045(6) 0.050(7) -0.002(6) 0.001(6) -0.008(5)
C54 0.032(8) 0.058(9) 0.045(6) -0.014(6) 0.002(5) -0.018(6)
Na3 0.015(2) 0.036(3) 0.019(2) -0.0004(18) 0.0008(16) -0.0032(17)
C55 0.014(4) 0.030(3) 0.023(3) -0.003(3) 0.003(3) -0.004(3)
C56 0.016(4) 0.031(3) 0.018(3) -0.001(3) 0.000(3) -0.003(3)
C57 0.025(5) 0.031(4) 0.013(5) -0.001(4) 0.007(4) -0.001(3)
C58 0.029(5) 0.031(4) 0.029(7) -0.001(4) 0.011(5) -0.003(3)
C59 0.023(4) 0.033(4) 0.010(5) 0.000(4) 0.001(4) -0.006(3)
C60 0.025(5) 0.032(4) 0.023(6) -0.002(4) 0.006(4) -0.006(3)
C61 0.014(4) 0.030(4) 0.013(4) -0.004(4) -0.003(3) -0.005(3)
C62 0.012(4) 0.030(3) 0.023(4) -0.001(3) 0.007(3) -0.007(3)
C63 0.021(4) 0.028(4) 0.023(5) 0.003(4) 0.012(4) -0.004(4)
C64 0.019(6) 0.029(4) 0.016(5) -0.001(3) 0.001(4) -0.002(3)
C65 0.021(5) 0.030(4) 0.023(5) 0.002(3) 0.005(4) -0.001(3)
C66 0.020(6) 0.029(4) 0.032(6) 0.000(4) 0.011(4) -0.007(4)
C67 0.016(5) 0.030(4) 0.027(5) 0.000(4) 0.012(4) -0.006(4)
C68 0.040(5) 0.032(4) 0.018(5) -0.003(4) 0.011(4) -0.012(3)
C69 0.044(6) 0.053(9) 0.030(6) -0.001(6) 0.008(5) -0.025(5)
C70 0.049(7) 0.030(5) 0.040(8) 0.000(5) 0.020(6) -0.009(5)
C71 0.056(9) 0.035(7) 0.019(4) 0.001(4) 0.016(4) -0.011(6)
C72 0.035(6) 0.028(4) 0.036(5) 0.002(4) 0.008(4) 0.003(3)
C73 0.064(9) 0.034(8) 0.049(6) 0.009(6) -0.007(6) 0.009(7)
C74 0.048(7) 0.032(6) 0.078(11) 0.003(8) 0.002(7) -0.006(6)
C75 0.067(9) 0.036(8) 0.059(7) 0.004(7) 0.034(7) 0.012(7)
N5 0.020(3) 0.029(4) 0.028(4) -0.004(3) -0.004(3) -0.005(3)
N6 0.013(3) 0.030(3) 0.027(4) 0.006(3) 0.004(3) -0.004(3)
C76 0.018(4) 0.029(4) 0.026(6) -0.002(4) 0.002(4) -0.009(3)
C77 0.012(4) 0.034(4) 0.028(6) 0.003(4) 0.004(4) -0.004(3)
C78 0.048(8) 0.033(6) 0.044(6) 0.006(5) -0.010(6) -0.008(4)
C79 0.024(7) 0.046(7) 0.036(5) -0.015(5) -0.008(5) 0.000(5)
C80 0.029(7) 0.037(7) 0.034(5) -0.001(5) 0.005(5) 0.002(5)
C81 0.033(7) 0.041(6) 0.045(6) 0.021(5) 0.012(6) -0.002(5)
Na4 0.013(2) 0.056(3) 0.020(2) -0.002(2) 0.0014(17) 0.002(2)
C82 0.012(4) 0.025(3) 0.019(3) -0.003(3) -0.001(3) -0.005(3)
C83 0.017(3) 0.025(3) 0.021(3) -0.004(3) 0.004(3) -0.003(3)
C84 0.026(4) 0.027(3) 0.023(5) -0.001(3) 0.002(3) -0.009(3)
C85 0.036(6) 0.027(3) 0.034(6) -0.001(4) -0.002(5) -0.006(3)
C86 0.028(5) 0.026(3) 0.022(5) -0.003(3) 0.008(4) -0.004(3)
C87 0.028(6) 0.024(4) 0.029(6) -0.006(3) 0.001(4) 0.002(3)
C88 0.025(4) 0.024(4) 0.026(5) -0.006(4) -0.002(4) 0.001(3)
C89 0.011(4) 0.025(3) 0.021(4) -0.003(3) 0.004(3) -0.005(3)
C90 0.015(4) 0.022(4) 0.023(5) -0.004(4) 0.002(4) -0.007(3)
C91 0.020(5) 0.023(4) 0.016(5) -0.003(3) 0.003(4) -0.009(3)
C92 0.022(5) 0.025(3) 0.017(5) -0.002(3) 0.003(4) -0.009(3)
C93 0.032(5) 0.025(4) 0.029(6) 0.000(4) -0.009(5) -0.007(4)
C94 0.019(5) 0.024(3) 0.016(5) -0.005(3) 0.004(4) -0.003(3)
C95 0.039(5) 0.025(4) 0.035(5) -0.001(3) 0.000(4) -0.002(4)
C96 0.063(9) 0.031(6) 0.037(6) -0.004(5) -0.004(5) 0.010(7)
C97 0.041(6) 0.037(7) 0.043(8) 0.015(6) -0.001(5) -0.003(5)
C98 0.041(6) 0.038(8) 0.037(6) 0.002(5) -0.002(5) 0.000(5)
C99 0.038(5) 0.026(4) 0.015(5) 0.000(4) 0.002(4) -0.015(3)
C100 0.053(8) 0.035(7) 0.021(5) 0.008(5) 0.008(4) -0.013(6)
C101 0.061(7) 0.027(5) 0.034(7) -0.002(6) 0.014(6) -0.008(5)
C102 0.051(6) 0.046(8) 0.027(6) 0.002(6) -0.010(5) -0.029(5)
N7 0.027(4) 0.055(5) 0.028(5) -0.001(4) 0.004(4) 0.012(3)
N8 0.018(4) 0.060(5) 0.026(5) -0.003(4) 0.009(3) -0.007(3)
C103 0.025(5) 0.067(6) 0.070(10) 0.017(6) 0.012(6) 0.018(4)
C104 0.021(4) 0.077(6) 0.065(10) 0.013(6) 0.021(6) 0.002(4)
C105 0.068(11) 0.123(15) 0.044(6) 0.032(7) 0.024(6) 0.058(10)
C106 0.062(10) 0.094(9) 0.089(10) -0.051(9) 0.000(9) 0.008(7)
C107 0.050(9) 0.114(14) 0.050(6) 0.033(7) 0.021(7) 0.002(8)
C108 0.045(9) 0.102(9) 0.069(8) -0.042(8) 0.015(8) -0.028(7)
Na5 0.016(2) 0.071(4) 0.016(2) 0.000(2) 0.0017(17) 0.003(2)
C109 0.016(4) 0.039(3) 0.022(3) -0.001(3) -0.001(3) 0.000(3)
C110 0.018(4) 0.040(3) 0.017(3) -0.005(3) 0.000(3) -0.002(3)
C111 0.022(6) 0.042(4) 0.021(5) -0.006(4) 0.003(4) 0.001(4)
C112 0.033(7) 0.042(4) 0.044(6) -0.013(4) 0.013(5) -0.002(4)
C113 0.018(5) 0.037(4) 0.037(5) -0.009(4) 0.001(4) 0.001(4)
C114 0.011(5) 0.033(4) 0.028(5) -0.001(4) -0.001(4) 0.005(3)
C115 0.015(4) 0.033(4) 0.017(4) -0.001(3) -0.001(3) 0.005(3)
C116 0.016(4) 0.037(3) 0.016(3) 0.002(3) 0.002(3) -0.003(3)
C117 0.014(4) 0.035(4) 0.014(4) 0.007(4) -0.001(3) 0.000(3)
C118 0.018(5) 0.036(4) 0.027(6) 0.007(4) 0.007(4) 0.001(3)
C119 0.020(4) 0.034(4) 0.025(5) 0.008(4) 0.001(4) 0.000(3)
C120 0.018(4) 0.037(4) 0.023(6) 0.008(4) 0.000(4) -0.003(3)
C121 0.019(5) 0.037(3) 0.021(5) 0.006(4) 0.002(4) -0.005(3)
C122 0.033(6) 0.037(4) 0.049(6) -0.014(4) 0.011(4) -0.002(4)
C123 0.083(10) 0.082(12) 0.055(6) -0.017(8) 0.002(7) -0.052(10)
C124 0.054(8) 0.046(7) 0.138(16) 0.021(10) 0.042(8) 0.016(7)
C125 0.037(7) 0.045(8) 0.056(7) -0.002(6) 0.012(6) -0.001(6)
C126 0.043(5) 0.034(4) 0.035(5) 0.010(4) 0.011(4) 0.007(4)
C127 0.046(6) 0.045(8) 0.050(7) 0.013(7) 0.011(6) 0.017(5)
C128 0.053(7) 0.031(5) 0.055(10) 0.002(6) 0.018(6) 0.004(5)
C129 0.060(9) 0.048(9) 0.034(5) -0.001(5) 0.013(5) -0.003(7)
N9 0.018(4) 0.082(5) 0.022(4) -0.004(4) -0.001(3) -0.004(3)
N10 0.020(4) 0.081(5) 0.021(4) 0.005(4) 0.002(3) 0.012(3)
C130 0.017(5) 0.097(6) 0.036(7) 0.008(5) -0.002(5) -0.003(4)
C131 0.019(3) 0.090(6) 0.040(7) 0.013(5) 0.000(4) 0.011(4)
C132 0.037(8) 0.086(7) 0.032(6) -0.012(6) 0.011(6) -0.016(5)
C133 0.029(7) 0.082(9) 0.023(5) -0.005(5) -0.002(5) -0.013(6)
C134 0.033(8) 0.084(10) 0.021(4) 0.005(5) 0.002(5) 0.014(6)
C135 0.056(9) 0.082(7) 0.025(5) 0.001(6) -0.001(6) 0.019(5)
Na6 0.018(2) 0.054(3) 0.015(2) 0.001(2) -0.0001(17) -0.001(2)
C136 0.022(4) 0.033(3) 0.018(3) 0.002(3) 0.004(3) -0.001(3)
C137 0.018(4) 0.031(3) 0.023(5) 0.002(3) 0.011(3) -0.004(3)
C138 0.023(5) 0.026(4) 0.020(5) -0.005(4) 0.009(4) 0.003(4)
C139 0.034(6) 0.027(4) 0.032(6) -0.006(4) 0.008(5) 0.006(4)
C140 0.035(5) 0.025(4) 0.031(6) -0.004(3) 0.009(4) 0.004(3)
C141 0.032(5) 0.029(4) 0.037(6) 0.004(4) 0.007(5) -0.003(4)
C142 0.031(6) 0.030(4) 0.031(6) 0.001(4) 0.000(5) -0.003(3)
C143 0.014(3) 0.031(3) 0.019(3) 0.003(3) -0.001(2) 0.005(3)
C144 0.021(5) 0.032(3) 0.030(5) 0.001(3) -0.011(3) 0.005(3)
C145 0.024(5) 0.031(4) 0.022(5) 0.003(4) -0.002(4) 0.003(3)
C146 0.023(5) 0.028(3) 0.020(5) 0.002(3) -0.001(4) 0.002(3)
C147 0.022(5) 0.030(4) 0.018(5) 0.005(3) 0.000(4) 0.002(3)
C148 0.017(4) 0.029(4) 0.023(4) 0.004(4) -0.004(4) 0.006(3)
C149 0.052(6) 0.025(4) 0.027(5) -0.003(4) 0.012(4) 0.008(4)
C150 0.063(10) 0.035(7) 0.032(5) -0.006(5) 0.020(5) 0.006(7)
C151 0.066(7) 0.035(8) 0.049(7) -0.007(7) -0.004(6) 0.019(6)
C152 0.065(7) 0.031(6) 0.041(8) 0.003(6) 0.019(6) 0.002(6)
C153 0.049(6) 0.030(4) 0.019(5) -0.001(4) -0.007(4) -0.002(4)
C154 0.066(9) 0.037(7) 0.036(6) 0.007(6) -0.002(6) -0.014(6)
C155 0.065(7) 0.029(6) 0.044(9) -0.004(6) 0.004(6) 0.007(6)
C156 0.078(8) 0.049(9) 0.040(6) -0.006(6) -0.031(7) -0.004(7)
N11 0.018(4) 0.046(4) 0.037(5) -0.006(4) 0.003(3) 0.000(3)
N12 0.024(4) 0.048(4) 0.022(4) -0.004(3) 0.006(3) -0.007(3)
C157 0.025(5) 0.054(5) 0.065(9) -0.005(5) 0.017(6) -0.002(4)
C158 0.023(4) 0.051(5) 0.053(8) 0.002(5) 0.004(5) -0.008(3)
C159 0.032(8) 0.096(10) 0.085(9) -0.054(9) -0.010(8) 0.007(7)
C160 0.031(8) 0.099(12) 0.065(7) 0.032(8) 0.012(6) 0.020(7)
C161 0.043(8) 0.070(9) 0.028(5) 0.008(5) 0.011(5) -0.001(6)
C162 0.065(10) 0.057(7) 0.033(5) -0.014(6) 0.011(7) -0.015(6)
Na7 0.027(3) 0.094(4) 0.011(2) -0.004(3) 0.000(2) -0.002(3)
C163 0.024(4) 0.033(3) 0.014(3) 0.003(3) 0.002(3) -0.006(3)
C164 0.022(5) 0.032(3) 0.018(4) 0.001(3) 0.001(3) -0.006(3)
C165 0.023(5) 0.028(4) 0.020(5) 0.006(4) 0.002(4) -0.002(4)
C166 0.033(6) 0.029(4) 0.021(6) 0.005(4) 0.006(5) -0.006(4)
C167 0.046(6) 0.031(4) 0.027(6) 0.000(4) 0.009(5) -0.006(4)
C168 0.048(7) 0.036(4) 0.021(6) -0.008(5) 0.009(5) -0.010(4)
C169 0.029(6) 0.036(3) 0.035(7) -0.005(4) 0.007(5) -0.006(4)
C170 0.025(4) 0.033(3) 0.018(4) 0.001(3) -0.007(3) -0.002(3)
C171 0.027(6) 0.035(3) 0.043(7) 0.009(4) 0.004(4) 0.002(3)
C172 0.038(7) 0.035(4) 0.058(8) 0.013(5) 0.018(6) 0.004(4)
C173 0.028(5) 0.031(4) 0.039(7) 0.015(4) 0.005(5) 0.005(3)
C174 0.027(5) 0.029(4) 0.012(5) 0.004(3) -0.006(4) -0.002(3)
C175 0.028(4) 0.030(4) 0.022(5) 0.002(4) -0.003(4) -0.002(4)
C176 0.056(7) 0.032(4) 0.063(8) -0.001(5) 0.011(5) -0.014(4)
C177 0.125(15) 0.048(10) 0.093(9) -0.015(8) -0.027(9) -0.022(10)
C178 0.069(9) 0.032(6) 0.086(12) 0.014(8) 0.017(8) -0.009(6)
C179 0.092(11) 0.052(10) 0.123(11) 0.021(9) 0.058(10) -0.006(8)
C180 0.042(6) 0.030(4) 0.032(5) 0.013(4) 0.006(4) 0.005(3)
C181 0.051(8) 0.045(8) 0.034(6) 0.017(6) 0.011(5) 0.023(7)
C182 0.047(6) 0.029(7) 0.039(7) 0.010(6) 0.011(5) 0.008(5)
C183 0.050(6) 0.040(7) 0.052(8) 0.009(6) -0.002(6) 0.000(6)
N13 0.032(5) 0.109(6) 0.017(5) -0.018(4) 0.005(4) -0.011(4)
N14 0.037(5) 0.099(5) 0.021(5) -0.012(4) -0.012(4) 0.008(4)
C184 0.031(5) 0.122(7) 0.028(7) -0.020(6) -0.001(5) -0.005(4)
C185 0.035(6) 0.121(7) 0.033(7) -0.014(5) -0.010(5) 0.000(5)
C186 0.051(10) 0.123(12) 0.024(5) -0.028(7) 0.002(6) -0.016(8)
C187 0.038(9) 0.127(10) 0.033(6) -0.001(7) 0.001(6) -0.020(6)
C188 0.036(8) 0.110(9) 0.057(9) 0.007(8) -0.005(7) 0.011(6)
C189 0.065(11) 0.123(13) 0.028(6) -0.023(6) -0.011(6) 0.024(9)

loop_
_atom_type_symbol
_atom_type_description
_atom_type_scat_dispersion_real
_atom_type_scat_dispersion_imag
_atom_type_scat_source
C C 0.0033 0.0016 'International Tables Vol C Tables 4.2.6.8 and 6.1.1.4'
H H 0.0000 0.0000 'International Tables Vol C Tables 4.2.6.8 and 6.1.1.4'
N N 0.0061 0.0033 'International Tables Vol C Tables 4.2.6.8 and 6.1.1.4'
Na Na 0.0362 0.0249 'International Tables Vol C Tables 4.2.6.8 and 6.1.1.4'

loop_
_geom_angle_atom_site_label_1
_geom_angle_atom_site_label_2
_geom_angle_atom_site_label_3
_geom_angle
_geom_angle_site_symmetry_1
_geom_angle_site_symmetry_3
_geom_angle_publ_flag
N1 Na1 N2 75.8(3) . . ?
N1 Na1 C1 108.9(3) . . ?
N2 Na1 C1 126.0(4) . . ?
N1 Na1 C28 104.8(3) . . ?
N2 Na1 C28 118.1(3) . . ?
C1 Na1 C28 112.4(3) . . ?
N1 Na1 C35 132.6(3) . . ?
N2 Na1 C35 105.2(3) . . ?
C1 Na1 C35 107.6(3) . . ?
C28 Na1 C35 31.85(17) . . ?
N1 Na1 C8 115.1(3) . . ?
N2 Na1 C8 97.9(3) . . ?
C1 Na1 C8 29.81(17) . . ?
C28 Na1 C8 131.7(3) . . ?
C35 Na1 C8 111.7(3) . . ?
N1 Na1 C23 50.7(3) . . ?
N2 Na1 C23 27.5(2) . . ?
C1 Na1 C23 117.9(4) . . ?
C28 Na1 C23 128.9(4) . . ?
C35 Na1 C23 128.9(4) . . ?
C8 Na1 C23 98.0(3) . . ?
N1 Na1 H1 123.6(7) . . ?
N2 Na1 H1 140.0(7) . . ?
C1 Na1 H1 21.5(8) . . ?
C28 Na1 H1 92.1(8) . . ?
C35 Na1 H1 86.6(9) . . ?
C8 Na1 H1 43.3(7) . . ?
C23 Na1 H1 138.8(9) . . ?
C2 C1 C8 130.7(8) . . ?
C2 C1 Na1 102.0(7) . . ?
C8 C1 Na1 88.7(6) . . ?
C2 C1 Na7 78.0(6) . 2_565 ?
C8 C1 Na7 104.9(7) . 2_565 ?
Na1 C1 Na7 162.3(4) . 2_565 ?
C2 C1 H1 114.6(11) . . ?
C8 C1 H1 114.7(11) . . ?
Na1 C1 H1 77.3(19) . . ?
Na7 C1 H1 86.6(19) 2_565 . ?
C3 C2 C7 120.0 . . ?
C3 C2 C1 116.3(6) . . ?
C7 C2 C1 123.7(6) . . ?
C3 C2 Na7 108.0(4) . 2_565 ?
C7 C2 Na7 92.6(4) . 2_565 ?
C1 C2 Na7 70.6(6) . 2_565 ?
C2 C3 C4 120.0 . . ?
C2 C3 H3A 120.0 . . ?
C4 C3 H3A 120.0 . . ?
C5 C4 C3 120.0 . . ?
C5 C4 H4A 120.0 . . ?
C3 C4 H4A 120.0 . . ?
C4 C5 C6 120.0 . . ?
C4 C5 C14 119.6(6) . . ?
C6 C5 C14 120.4(6) . . ?
C7 C6 C5 120.0 . . ?
C7 C6 H6A 120.0 . . ?
C5 C6 H6A 120.0 . . ?
C6 C7 C2 120.0 . . ?
C6 C7 H7A 120.0 . . ?
C2 C7 H7A 120.0 . . ?
C9 C8 C13 120.0 . . ?
C9 C8 C1 123.2(6) . . ?
C13 C8 C1 116.7(6) . . ?
C9 C8 Na1 113.1(4) . . ?
C13 C8 Na1 96.3(4) . . ?
C1 C8 Na1 61.5(6) . . ?
C10 C9 C8 120.0 . . ?
C10 C9 H9A 120.0 . . ?
C8 C9 H9A 120.0 . . ?
C9 C10 C11 120.0 . . ?
C9 C10 H10A 120.0 . . ?
C11 C10 H10A 120.0 . . ?
C12 C11 C10 120.0 . . ?
C12 C11 C18 120.5(7) . . ?
C10 C11 C18 119.3(7) . . ?
C11 C12 C13 120.0 . . ?
C11 C12 H12A 120.0 . . ?
C13 C12 H12A 120.0 . . ?
C12 C13 C8 120.0 . . ?
C12 C13 H13A 120.0 . . ?
C8 C13 H13A 120.0 . . ?
C16 C14 C17 109.1(8) . . ?
C16 C14 C15 108.6(8) . . ?
C17 C14 C15 108.4(8) . . ?
C16 C14 C5 109.1(9) . . ?
C17 C14 C5 108.8(9) . . ?
C15 C14 C5 112.9(9) . . ?
C14 C15 H15A 109.5 . . ?
C14 C15 H15B 109.5 . . ?
H15A C15 H15B 109.5 . . ?
C14 C15 H15C 109.5 . . ?
H15A C15 H15C 109.5 . . ?
H15B C15 H15C 109.5 . . ?
C14 C16 H16A 109.5 . . ?
C14 C16 H16B 109.5 . . ?
H16A C16 H16B 109.5 . . ?
C14 C16 H16C 109.5 . . ?
H16A C16 H16C 109.5 . . ?
H16B C16 H16C 109.5 . . ?
C14 C17 H17A 109.5 . . ?
C14 C17 H17B 109.5 . . ?
H17A C17 H17B 109.5 . . ?
C14 C17 H17C 109.5 . . ?
H17A C17 H17C 109.5 . . ?
H17B C17 H17C 109.5 . . ?
C20 C18 C19 108.7(9) . . ?
C20 C18 C21 107.7(9) . . ?
C19 C18 C21 107.7(9) . . ?
C20 C18 C11 109.6(11) . . ?
C19 C18 C11 114.4(11) . . ?
C21 C18 C11 108.5(11) . . ?
C18 C19 H19A 109.5 . . ?
C18 C19 H19B 109.5 . . ?
H19A C19 H19B 109.5 . . ?
C18 C19 H19C 109.5 . . ?
H19A C19 H19C 109.5 . . ?
H19B C19 H19C 109.5 . . ?
C18 C20 H20A 109.5 . . ?
C18 C20 H20B 109.5 . . ?
H20A C20 H20B 109.5 . . ?
C18 C20 H20C 109.5 . . ?
H20A C20 H20C 109.5 . . ?
H20B C20 H20C 109.5 . . ?
C18 C21 H21A 109.5 . . ?
C18 C21 H21B 109.5 . . ?
H21A C21 H21B 109.5 . . ?
C18 C21 H21C 109.5 . . ?
H21A C21 H21C 109.5 . . ?
H21B C21 H21C 109.5 . . ?
C22 N1 C24 111.5(10) . . ?
C22 N1 C25 110.5(10) . . ?
C24 N1 C25 108.3(8) . . ?
C22 N1 Na1 103.8(7) . . ?
C24 N1 Na1 114.1(8) . . ?
C25 N1 Na1 108.6(7) . . ?
C23 N2 C26 111.1(11) . . ?
C23 N2 C27 111.6(11) . . ?
C26 N2 C27 108.3(8) . . ?
C23 N2 Na1 98.6(7) . . ?
C26 N2 Na1 122.3(9) . . ?
C27 N2 Na1 104.6(8) . . ?
N1 C22 C23 113.9(10) . . ?
N1 C22 H22A 108.8 . . ?
C23 C22 H22A 108.8 . . ?
N1 C22 H22B 108.8 . . ?
C23 C22 H22B 108.8 . . ?
H22A C22 H22B 107.7 . . ?
N2 C23 C22 114.1(10) . . ?
N2 C23 Na1 53.9(6) . . ?
C22 C23 Na1 78.4(7) . . ?
N2 C23 H23A 108.7 . . ?
C22 C23 H23A 108.7 . . ?
Na1 C23 H23A 162.0 . . ?
N2 C23 H23B 108.7 . . ?
C22 C23 H23B 108.7 . . ?
Na1 C23 H23B 84.7 . . ?
H23A C23 H23B 107.6 . . ?
N1 C24 H24A 109.5 . . ?
N1 C24 H24B 109.5 . . ?
H24A C24 H24B 109.5 . . ?
N1 C24 H24C 109.5 . . ?
H24A C24 H24C 109.5 . . ?
H24B C24 H24C 109.5 . . ?
N1 C25 H25A 109.5 . . ?
N1 C25 H25B 109.5 . . ?
H25A C25 H25B 109.5 . . ?
N1 C25 H25C 109.5 . . ?
H25A C25 H25C 109.5 . . ?
H25B C25 H25C 109.5 . . ?
N2 C26 H26A 109.5 . . ?
N2 C26 H26B 109.5 . . ?
H26A C26 H26B 109.5 . . ?
N2 C26 H26C 109.5 . . ?
H26A C26 H26C 109.5 . . ?
H26B C26 H26C 109.5 . . ?
N2 C27 H27A 109.5 . . ?
N2 C27 H27B 109.5 . . ?
H27A C27 H27B 109.5 . . ?
N2 C27 H27C 109.5 . . ?
H27A C27 H27C 109.5 . . ?
H27B C27 H27C 109.5 . . ?
N3 Na2 N4 74.5(4) . . ?
N3 Na2 C28 116.8(4) . . ?
N4 Na2 C28 112.7(4) . . ?
N3 Na2 C55 101.0(4) . . ?
N4 Na2 C55 123.4(4) . . ?
C28 Na2 C55 118.6(3) . . ?
N3 Na2 C62 124.9(3) . . ?
N4 Na2 C62 106.2(3) . . ?
C28 Na2 C62 113.2(3) . . ?
C55 Na2 C62 31.58(16) . . ?
N3 Na2 H28 133.7(8) . . ?
N4 Na2 H28 125.5(6) . . ?
C28 Na2 H28 21.6(8) . . ?
C55 Na2 H28 98.7(9) . . ?
C62 Na2 H28 91.9(9) . . ?
C29 C28 C35 131.4(8) . . ?
C29 C28 Na2 94.2(6) . . ?
C35 C28 Na2 99.8(7) . . ?
C29 C28 Na1 107.8(7) . . ?
C35 C28 Na1 76.1(6) . . ?
Na2 C28 Na1 154.1(4) . . ?
C29 C28 H28 114.3(11) . . ?
C35 C28 H28 114.3(10) . . ?
Na2 C28 H28 73(2) . . ?
Na1 C28 H28 85.5(19) . . ?
C30 C29 C34 120.0 . . ?
C30 C29 C28 114.8(6) . . ?
C34 C29 C28 125.1(6) . . ?
C31 C30 C29 120.0 . . ?
C31 C30 H30A 120.0 . . ?
C29 C30 H30A 120.0 . . ?
C30 C31 C32 120.0 . . ?
C30 C31 H31A 120.0 . . ?
C32 C31 H31A 120.0 . . ?
C33 C32 C31 120.0 . . ?
C33 C32 C41 119.3(6) . . ?
C31 C32 C41 120.6(6) . . ?
C34 C33 C32 120.0 . . ?
C34 C33 H33A 120.0 . . ?
C32 C33 H33A 120.0 . . ?
C33 C34 C29 120.0 . . ?
C33 C34 H34A 120.0 . . ?
C29 C34 H34A 120.0 . . ?
C36 C35 C40 120.0 . . ?
C36 C35 C28 124.7(6) . . ?
C40 C35 C28 115.3(6) . . ?
C36 C35 Na1 105.0(4) . . ?
C40 C35 Na1 93.7(4) . . ?
C28 C35 Na1 72.1(6) . . ?
C37 C36 C35 120.0 . . ?
C37 C36 H36A 120.0 . . ?
C35 C36 H36A 120.0 . . ?
C36 C37 C38 120.0 . . ?
C36 C37 H37A 120.0 . . ?
C38 C37 H37A 120.0 . . ?
C39 C38 C37 120.0 . . ?
C39 C38 C45 119.9(6) . . ?
C37 C38 C45 120.1(6) . . ?
C38 C39 C40 120.0 . . ?
C38 C39 H39A 120.0 . . ?
C40 C39 H39A 120.0 . . ?
C39 C40 C35 120.0 . . ?
C39 C40 H40A 120.0 . . ?
C35 C40 H40A 120.0 . . ?
C43 C41 C42 108.8(8) . . ?
C43 C41 C44 108.4(8) . . ?
C42 C41 C44 108.2(8) . . ?
C43 C41 C32 114.6(9) . . ?
C42 C41 C32 109.6(9) . . ?
C44 C41 C32 107.1(9) . . ?
C41 C42 H42A 109.5 . . ?
C41 C42 H42B 109.5 . . ?
H42A C42 H42B 109.5 . . ?
C41 C42 H42C 109.5 . . ?
H42A C42 H42C 109.5 . . ?
H42B C42 H42C 109.5 . . ?
C41 C43 H43A 109.5 . . ?
C41 C43 H43B 109.5 . . ?
H43A C43 H43B 109.5 . . ?
C41 C43 H43C 109.5 . . ?
H43A C43 H43C 109.5 . . ?
H43B C43 H43C 109.5 . . ?
C41 C44 H44A 109.5 . . ?
C41 C44 H44B 109.5 . . ?
H44A C44 H44B 109.5 . . ?
C41 C44 H44C 109.5 . . ?
H44A C44 H44C 109.5 . . ?
H44B C44 H44C 109.5 . . ?
C46 C45 C47 108.9(8) . . ?
C46 C45 C48 109.1(8) . . ?
C47 C45 C48 108.4(8) . . ?
C46 C45 C38 107.8(9) . . ?
C47 C45 C38 113.4(8) . . ?
C48 C45 C38 109.2(9) . . ?
C45 C46 H46A 109.5 . . ?
C45 C46 H46B 109.5 . . ?
H46A C46 H46B 109.5 . . ?
C45 C46 H46C 109.5 . . ?
H46A C46 H46C 109.5 . . ?
H46B C46 H46C 109.5 . . ?
C45 C47 H47A 109.5 . . ?
C45 C47 H47B 109.5 . . ?
H47A C47 H47B 109.5 . . ?
C45 C47 H47C 109.5 . . ?
H47A C47 H47C 109.5 . . ?
H47B C47 H47C 109.5 . . ?
C45 C48 H48A 109.5 . . ?
C45 C48 H48B 109.5 . . ?
H48A C48 H48B 109.5 . . ?
C45 C48 H48C 109.5 . . ?
H48A C48 H48C 109.5 . . ?
H48B C48 H48C 109.5 . . ?
C49 N3 C52 109.3(12) . . ?
C49 N3 C51 109.3(12) . . ?
C52 N3 C51 108.6(9) . . ?
C49 N3 Na2 106.3(8) . . ?
C52 N3 Na2 113.3(9) . . ?
C51 N3 Na2 110.0(8) . . ?
C50 N4 C54 108.6(12) . . ?
C50 N4 C53 108.0(11) . . ?
C54 N4 C53 108.6(9) . . ?
C50 N4 Na2 103.6(8) . . ?
C54 N4 Na2 112.4(8) . . ?
C53 N4 Na2 115.3(8) . . ?
N3 C49 C50 113.2(11) . . ?
N3 C49 H49A 108.9 . . ?
C50 C49 H49A 108.9 . . ?
N3 C49 H49B 108.9 . . ?
C50 C49 H49B 108.9 . . ?
H49A C49 H49B 107.8 . . ?
N4 C50 C49 114.0(11) . . ?
N4 C50 H50A 108.8 . . ?
C49 C50 H50A 108.8 . . ?
N4 C50 H50B 108.8 . . ?
C49 C50 H50B 108.8 . . ?
H50A C50 H50B 107.6 . . ?
N3 C51 H51A 109.5 . . ?
N3 C51 H51B 109.5 . . ?
H51A C51 H51B 109.5 . . ?
N3 C51 H51C 109.5 . . ?
H51A C51 H51C 109.5 . . ?
H51B C51 H51C 109.5 . . ?
N3 C52 H52A 109.5 . . ?
N3 C52 H52B 109.5 . . ?
H52A C52 H52B 109.5 . . ?
N3 C52 H52C 109.5 . . ?
H52A C52 H52C 109.5 . . ?
H52B C52 H52C 109.5 . . ?
N4 C53 H53A 109.5 . . ?
N4 C53 H53B 109.5 . . ?
H53A C53 H53B 109.5 . . ?
N4 C53 H53C 109.5 . . ?
H53A C53 H53C 109.5 . . ?
H53B C53 H53C 109.5 . . ?
N4 C54 H54A 109.5 . . ?
N4 C54 H54B 109.5 . . ?
H54A C54 H54B 109.5 . . ?
N4 C54 H54C 109.5 . . ?
H54A C54 H54C 109.5 . . ?
H54B C54 H54C 109.5 . . ?
N6 Na3 N5 75.9(3) . . ?
N6 Na3 C55 107.4(3) . . ?
N5 Na3 C55 126.0(3) . . ?
N6 Na3 C82 105.6(3) . . ?
N5 Na3 C82 118.6(3) . . ?
C55 Na3 C82 112.3(3) . . ?
N6 Na3 C83 133.5(3) . . ?
N5 Na3 C83 105.3(3) . . ?
C55 Na3 C83 108.1(3) . . ?
C82 Na3 C83 32.03(16) . . ?
N6 Na3 C56 113.4(3) . . ?
N5 Na3 C56 97.7(3) . . ?
C55 Na3 C56 30.02(16) . . ?
C82 Na3 C56 132.0(3) . . ?
C83 Na3 C56 112.4(3) . . ?
N6 Na3 C84 124.7(3) . . ?
N5 Na3 C84 78.8(3) . . ?
C55 Na3 C84 127.2(3) . . ?
C82 Na3 C84 49.3(2) . . ?
C83 Na3 C84 26.58(10) . . ?
C56 Na3 C84 118.1(3) . . ?
N6 Na3 H55 122.5(7) . . ?
N5 Na3 H55 140.2(7) . . ?
C55 Na3 H55 21.8(8) . . ?
C82 Na3 H55 91.8(9) . . ?
C83 Na3 H55 86.8(9) . . ?
C56 Na3 H55 43.8(7) . . ?
C84 Na3 H55 108.3(8) . . ?
C56 C55 C62 130.9(7) . . ?
C56 C55 Na3 88.6(6) . . ?
C62 C55 Na3 104.2(7) . . ?
C56 C55 Na2 104.3(7) . . ?
C62 C55 Na2 75.8(6) . . ?
Na3 C55 Na2 163.2(4) . . ?
C56 C55 H55 114.7(10) . . ?
C62 C55 H55 114.4(10) . . ?
Na3 C55 H55 74.7(19) . . ?
Na2 C55 H55 89.9(18) . . ?
C57 C56 C61 120.0 . . ?
C57 C56 C55 118.5(6) . . ?
C61 C56 C55 121.5(6) . . ?
C57 C56 Na3 98.0(4) . . ?
C61 C56 Na3 110.7(4) . . ?
C55 C56 Na3 61.4(5) . . ?
C58 C57 C56 120.0 . . ?
C58 C57 H57A 120.0 . . ?
C56 C57 H57A 120.0 . . ?
C57 C58 C59 120.0 . . ?
C57 C58 H58A 120.0 . . ?
C59 C58 H58A 120.0 . . ?
C60 C59 C58 120.0 . . ?
C60 C59 C68 118.6(6) . . ?
C58 C59 C68 121.4(6) . . ?
C61 C60 C59 120.0 . . ?
C61 C60 H60A 120.0 . . ?
C59 C60 H60A 120.0 . . ?
C60 C61 C56 120.0 . . ?
C60 C61 H61A 120.0 . . ?
C56 C61 H61A 120.0 . . ?
C63 C62 C67 120.0 . . ?
C63 C62 C55 123.1(6) . . ?
C67 C62 C55 116.8(6) . . ?
C63 C62 Na2 91.6(4) . . ?
C67 C62 Na2 109.6(4) . . ?
C55 C62 Na2 72.7(6) . . ?
C62 C63 C64 120.0 . . ?
C62 C63 H63A 120.0 . . ?
C64 C63 H63A 120.0 . . ?
C63 C64 C65 120.0 . . ?
C63 C64 H64A 120.0 . . ?
C65 C64 H64A 120.0 . . ?
C66 C65 C64 120.0 . . ?
C66 C65 C72 119.4(6) . . ?
C64 C65 C72 120.5(6) . . ?
C65 C66 C67 120.0 . . ?
C65 C66 H66A 120.0 . . ?
C67 C66 H66A 120.0 . . ?
C66 C67 C62 120.0 . . ?
C66 C67 H67A 120.0 . . ?
C62 C67 H67A 120.0 . . ?
C70 C68 C71 107.8(8) . . ?
C70 C68 C69 107.9(8) . . ?
C71 C68 C69 107.8(8) . . ?
C70 C68 C59 112.2(8) . . ?
C71 C68 C59 111.5(8) . . ?
C69 C68 C59 109.5(9) . . ?
C68 C69 H69A 109.5 . . ?
C68 C69 H69B 109.5 . . ?
H69A C69 H69B 109.5 . . ?
C68 C69 H69C 109.5 . . ?
H69A C69 H69C 109.5 . . ?
H69B C69 H69C 109.5 . . ?
C68 C70 H70A 109.5 . . ?
C68 C70 H70B 109.5 . . ?
H70A C70 H70B 109.5 . . ?
C68 C70 H70C 109.5 . . ?
H70A C70 H70C 109.5 . . ?
H70B C70 H70C 109.5 . . ?
C68 C71 H71A 109.5 . . ?
C68 C71 H71B 109.5 . . ?
H71A C71 H71B 109.5 . . ?
C68 C71 H71C 109.5 . . ?
H71A C71 H71C 109.5 . . ?
H71B C71 H71C 109.5 . . ?
C74 C72 C73 108.5(8) . . ?
C74 C72 C75 107.5(8) . . ?
C73 C72 C75 107.6(8) . . ?
C74 C72 C65 109.3(9) . . ?
C73 C72 C65 109.6(9) . . ?
C75 C72 C65 114.1(9) . . ?
C72 C73 H73A 109.5 . . ?
C72 C73 H73B 109.5 . . ?
H73A C73 H73B 109.5 . . ?
C72 C73 H73C 109.5 . . ?
H73A C73 H73C 109.5 . . ?
H73B C73 H73C 109.5 . . ?
C72 C74 H74A 109.5 . . ?
C72 C74 H74B 109.5 . . ?
H74A C74 H74B 109.5 . . ?
C72 C74 H74C 109.5 . . ?
H74A C74 H74C 109.5 . . ?
H74B C74 H74C 109.5 . . ?
C72 C75 H75A 109.5 . . ?
C72 C75 H75B 109.5 . . ?
H75A C75 H75B 109.5 . . ?
C72 C75 H75C 109.5 . . ?
H75A C75 H75C 109.5 . . ?
H75B C75 H75C 109.5 . . ?
C76 N5 C79 108.6(10) . . ?
C76 N5 C78 110.8(10) . . ?
C79 N5 C78 108.9(8) . . ?
C76 N5 Na3 99.7(7) . . ?
C79 N5 Na3 122.7(8) . . ?
C78 N5 Na3 105.7(8) . . ?
C77 N6 C81 112.2(10) . . ?
C77 N6 C80 110.2(10) . . ?
C81 N6 C80 107.9(8) . . ?
C77 N6 Na3 103.6(7) . . ?
C81 N6 Na3 112.2(8) . . ?
C80 N6 Na3 110.9(8) . . ?
N5 C76 C77 113.8(10) . . ?
N5 C76 H76A 108.8 . . ?
C77 C76 H76A 108.8 . . ?
N5 C76 H76B 108.8 . . ?
C77 C76 H76B 108.8 . . ?
H76A C76 H76B 107.7 . . ?
N6 C77 C76 115.6(9) . . ?
N6 C77 H77A 108.4 . . ?
C76 C77 H77A 108.4 . . ?
N6 C77 H77B 108.4 . . ?
C76 C77 H77B 108.4 . . ?
H77A C77 H77B 107.4 . . ?
N5 C78 H78A 109.5 . . ?
N5 C78 H78B 109.5 . . ?
H78A C78 H78B 109.5 . . ?
N5 C78 H78C 109.5 . . ?
H78A C78 H78C 109.5 . . ?
H78B C78 H78C 109.5 . . ?
N5 C79 H79A 109.5 . . ?
N5 C79 H79B 109.5 . . ?
H79A C79 H79B 109.5 . . ?
N5 C79 H79C 109.5 . . ?
H79A C79 H79C 109.5 . . ?
H79B C79 H79C 109.5 . . ?
N6 C80 H80A 109.5 . . ?
N6 C80 H80B 109.5 . . ?
H80A C80 H80B 109.5 . . ?
N6 C80 H80C 109.5 . . ?
H80A C80 H80C 109.5 . . ?
H80B C80 H80C 109.5 . . ?
N6 C81 H81A 109.5 . . ?
N6 C81 H81B 109.5 . . ?
H81A C81 H81B 109.5 . . ?
N6 C81 H81C 109.5 . . ?
H81A C81 H81C 109.5 . . ?
H81B C81 H81C 109.5 . . ?
N8 Na4 N7 74.3(4) . . ?
N8 Na4 C82 116.1(4) . . ?
N7 Na4 C82 115.3(4) . . ?
N8 Na4 C109 100.6(4) . . ?
N7 Na4 C109 122.8(4) . . ?
C82 Na4 C109 117.4(3) . . ?
N8 Na4 C110 124.0(3) . . ?
N7 Na4 C110 105.3(3) . . ?
C82 Na4 C110 113.8(3) . . ?
C109 Na4 C110 31.59(16) . . ?
N8 Na4 H82 132.3(7) . . ?
N7 Na4 H82 128.5(6) . . ?
C82 Na4 H82 21.5(8) . . ?
C109 Na4 H82 97.5(8) . . ?
C110 Na4 H82 92.6(9) . . ?
C89 C82 C83 132.1(7) . . ?
C89 C82 Na4 96.4(6) . . ?
C83 C82 Na4 97.3(6) . . ?
C89 C82 Na3 107.9(6) . . ?
C83 C82 Na3 75.7(5) . . ?
Na4 C82 Na3 152.8(4) . . ?
C89 C82 H82 114.1(10) . . ?
C83 C82 H82 113.8(10) . . ?
Na4 C82 H82 73.1(19) . . ?
Na3 C82 H82 85.5(18) . . ?
C84 C83 C88 120.0 . . ?
C84 C83 C82 115.3(6) . . ?
C88 C83 C82 124.7(6) . . ?
C84 C83 Na3 90.5(4) . . ?
C88 C83 Na3 105.7(4) . . ?
C82 C83 Na3 72.3(5) . . ?
C85 C84 C83 120.0 . . ?
C85 C84 Na3 118.2(4) . . ?
C83 C84 Na3 62.9(3) . . ?
C85 C84 H84A 115.2 . . ?
C83 C84 H84A 115.2 . . ?
Na3 C84 H84A 115.2 . . ?
C84 C85 C86 120.0 . . ?
C84 C85 H85A 120.0 . . ?
C86 C85 H85A 120.0 . . ?
C87 C86 C85 120.0 . . ?
C87 C86 C95 119.7(6) . . ?
C85 C86 C95 120.3(6) . . ?
C88 C87 C86 120.0 . . ?
C88 C87 H87A 120.0 . . ?
C86 C87 H87A 120.0 . . ?
C87 C88 C83 120.0 . . ?
C87 C88 H88A 120.0 . . ?
C83 C88 H88A 120.0 . . ?
C90 C89 C94 120.0 . . ?
C90 C89 C82 124.3(6) . . ?
C94 C89 C82 115.7(6) . . ?
C91 C90 C89 120.0 . . ?
C91 C90 H90A 120.0 . . ?
C89 C90 H90A 120.0 . . ?
C90 C91 C92 120.0 . . ?
C90 C91 H91A 120.0 . . ?
C92 C91 H91A 120.0 . . ?
C93 C92 C91 120.0 . . ?
C93 C92 C99 118.5(6) . . ?
C91 C92 C99 121.5(6) . . ?
C94 C93 C92 120.0 . . ?
C94 C93 H93A 120.0 . . ?
C92 C93 H93A 120.0 . . ?
C93 C94 C89 120.0 . . ?
C93 C94 H94A 120.0 . . ?
C89 C94 H94A 120.0 . . ?
C98 C95 C96 108.7(8) . . ?
C98 C95 C97 108.5(8) . . ?
C96 C95 C97 107.7(8) . . ?
C98 C95 C86 113.5(9) . . ?
C96 C95 C86 108.4(9) . . ?
C97 C95 C86 109.9(9) . . ?
C95 C96 H96A 109.5 . . ?
C95 C96 H96B 109.5 . . ?
H96A C96 H96B 109.5 . . ?
C95 C96 H96C 109.5 . . ?
H96A C96 H96C 109.5 . . ?
H96B C96 H96C 109.5 . . ?
C95 C97 H97A 109.5 . . ?
C95 C97 H97B 109.5 . . ?
H97A C97 H97B 109.5 . . ?
C95 C97 H97C 109.5 . . ?
H97A C97 H97C 109.5 . . ?
H97B C97 H97C 109.5 . . ?
C95 C98 H98A 109.5 . . ?
C95 C98 H98B 109.5 . . ?
H98A C98 H98B 109.5 . . ?
C95 C98 H98C 109.5 . . ?
H98A C98 H98C 109.5 . . ?
H98B C98 H98C 109.5 . . ?
C101 C99 C102 108.3(8) . . ?
C101 C99 C100 108.5(8) . . ?
C102 C99 C100 107.7(8) . . ?
C101 C99 C92 110.0(9) . . ?
C102 C99 C92 112.4(9) . . ?
C100 C99 C92 109.8(8) . . ?
C99 C100 H10B 109.5 . . ?
C99 C100 H10C 109.5 . . ?
H10B C100 H10C 109.5 . . ?
C99 C100 H10D 109.5 . . ?
H10B C100 H10D 109.5 . . ?
H10C C100 H10D 109.5 . . ?
C99 C101 H10E 109.5 . . ?
C99 C101 H10F 109.5 . . ?
H10E C101 H10F 109.5 . . ?
C99 C101 H10G 109.5 . . ?
H10E C101 H10G 109.5 . . ?
H10F C101 H10G 109.5 . . ?
C99 C102 H10H 109.5 . . ?
C99 C102 H10I 109.5 . . ?
H10H C102 H10I 109.5 . . ?
C99 C102 H10J 109.5 . . ?
H10H C102 H10J 109.5 . . ?
H10I C102 H10J 109.5 . . ?
C103 N7 C106 105.4(13) . . ?
C103 N7 C105 113.9(13) . . ?
C106 N7 C105 107.8(10) . . ?
C103 N7 Na4 106.4(8) . . ?
C106 N7 Na4 113.2(10) . . ?
C105 N7 Na4 110.2(9) . . ?
C104 N8 C107 112.7(13) . . ?
C104 N8 C108 106.0(13) . . ?
C107 N8 C108 109.1(10) . . ?
C104 N8 Na4 104.9(8) . . ?
C107 N8 Na4 115.0(10) . . ?
C108 N8 Na4 108.7(9) . . ?
N7 C103 C104 113.3(12) . . ?
N7 C103 H10K 108.9 . . ?
C104 C103 H10K 108.9 . . ?
N7 C103 H10L 108.9 . . ?
C104 C103 H10L 108.9 . . ?
H10K C103 H10L 107.7 . . ?
N8 C104 C103 118.4(13) . . ?
N8 C104 H10M 107.7 . . ?
C103 C104 H10M 107.7 . . ?
N8 C104 H10N 107.7 . . ?
C103 C104 H10N 107.7 . . ?
H10M C104 H10N 107.1 . . ?
N7 C105 H10O 109.5 . . ?
N7 C105 H10P 109.5 . . ?
H10O C105 H10P 109.5 . . ?
N7 C105 H10Q 109.5 . . ?
H10O C105 H10Q 109.5 . . ?
H10P C105 H10Q 109.5 . . ?
N7 C106 H10R 109.5 . . ?
N7 C106 H10S 109.5 . . ?
H10R C106 H10S 109.5 . . ?
N7 C106 H10T 109.5 . . ?
H10R C106 H10T 109.5 . . ?
H10S C106 H10T 109.5 . . ?
N8 C107 H10U 109.5 . . ?
N8 C107 H10V 109.5 . . ?
H10U C107 H10V 109.5 . . ?
N8 C107 H10W 109.5 . . ?
H10U C107 H10W 109.5 . . ?
H10V C107 H10W 109.5 . . ?
N8 C108 H10X 109.5 . . ?
N8 C108 H10Y 109.5 . . ?
H10X C108 H10Y 109.5 . . ?
N8 C108 H10Z 109.5 . . ?
H10X C108 H10Z 109.5 . . ?
H10Y C108 H10Z 109.5 . . ?
N9 Na5 N10 75.5(4) . . ?
N9 Na5 C109 105.3(4) . . ?
N10 Na5 C109 124.2(3) . . ?
N9 Na5 C136 107.4(3) . . ?
N10 Na5 C136 117.4(3) . . ?
C109 Na5 C136 115.2(3) . . ?
N9 Na5 C143 135.9(3) . . ?
N10 Na5 C143 105.7(3) . . ?
C109 Na5 C143 109.1(3) . . ?
C136 Na5 C143 31.73(16) . . ?
N9 Na5 C116 110.6(3) . . ?
N10 Na5 C116 96.1(3) . . ?
C109 Na5 C116 29.79(16) . . ?
C136 Na5 C116 134.3(3) . . ?
C143 Na5 C116 113.1(3) . . ?
N9 Na5 C131 50.0(3) . . ?
N10 Na5 C131 27.4(2) . . ?
C109 Na5 C131 115.5(4) . . ?
C136 Na5 C131 128.5(4) . . ?
C143 Na5 C131 129.5(4) . . ?
C116 Na5 C131 95.6(3) . . ?
N9 Na5 H109 121.0(7) . . ?
N10 Na5 H109 138.2(7) . . ?
C109 Na5 H109 21.4(8) . . ?
C136 Na5 H109 95.2(8) . . ?
C143 Na5 H109 88.1(9) . . ?
C116 Na5 H109 43.1(7) . . ?
C131 Na5 H109 136.2(9) . . ?
C116 C109 C110 131.7(7) . . ?
C116 C109 Na5 88.0(6) . . ?
C110 C109 Na5 102.9(6) . . ?
C116 C109 Na4 104.3(7) . . ?
C110 C109 Na4 78.4(6) . . ?
Na5 C109 Na4 162.4(4) . . ?
C116 C109 H109 114.1(10) . . ?
C110 C109 H109 114.2(10) . . ?
Na5 C109 H109 76.6(19) . . ?
Na4 C109 H109 86.8(19) . . ?
C111 C110 C115 120.0 . . ?
C111 C110 C109 117.7(6) . . ?
C115 C110 C109 122.3(6) . . ?
C111 C110 Na4 110.9(4) . . ?
C115 C110 Na4 90.8(4) . . ?
C109 C110 Na4 70.0(6) . . ?
C110 C111 C112 120.0 . . ?
C110 C111 H11A 120.0 . . ?
C112 C111 H11A 120.0 . . ?
C113 C112 C111 120.0 . . ?
C113 C112 H11B 120.0 . . ?
C111 C112 H11B 120.0 . . ?
C112 C113 C114 120.0 . . ?
C112 C113 C122 120.7(6) . . ?
C114 C113 C122 119.3(6) . . ?
C115 C114 C113 120.0 . . ?
C115 C114 H11C 120.0 . . ?
C113 C114 H11C 120.0 . . ?
C114 C115 C110 120.0 . . ?
C114 C115 H11D 120.0 . . ?
C110 C115 H11D 120.0 . . ?
C117 C116 C121 120.0 . . ?
C117 C116 C109 123.4(6) . . ?
C121 C116 C109 116.6(6) . . ?
C117 C116 Na5 114.3(4) . . ?
C121 C116 Na5 93.3(4) . . ?
C109 C116 Na5 62.2(5) . . ?
C118 C117 C116 120.0 . . ?
C118 C117 H11E 120.0 . . ?
C116 C117 H11E 120.0 . . ?
C117 C118 C119 120.0 . . ?
C117 C118 H11F 120.0 . . ?
C119 C118 H11F 120.0 . . ?
C118 C119 C120 120.0 . . ?
C118 C119 C126 118.3(6) . . ?
C120 C119 C126 121.7(6) . . ?
C121 C120 C119 120.0 . . ?
C121 C120 H12B 120.0 . . ?
C119 C120 H12B 120.0 . . ?
C120 C121 C116 120.0 . . ?
C120 C121 H12C 120.0 . . ?
C116 C121 H12C 120.0 . . ?
C124 C122 C123 108.7(9) . . ?
C124 C122 C125 108.1(8) . . ?
C123 C122 C125 107.7(8) . . ?
C124 C122 C113 109.0(10) . . ?
C123 C122 C113 109.0(10) . . ?
C125 C122 C113 114.3(9) . . ?
C122 C123 H12D 109.5 . . ?
C122 C123 H12E 109.5 . . ?
H12D C123 H12E 109.5 . . ?
C122 C123 H12F 109.5 . . ?
H12D C123 H12F 109.5 . . ?
H12E C123 H12F 109.5 . . ?
C122 C124 H12G 109.5 . . ?
C122 C124 H12H 109.5 . . ?
H12G C124 H12H 109.5 . . ?
C122 C124 H12I 109.5 . . ?
H12G C124 H12I 109.5 . . ?
H12H C124 H12I 109.5 . . ?
C122 C125 H12J 109.5 . . ?
C122 C125 H12K 109.5 . . ?
H12J C125 H12K 109.5 . . ?
C122 C125 H12L 109.5 . . ?
H12J C125 H12L 109.5 . . ?
H12K C125 H12L 109.5 . . ?
C127 C126 C129 108.3(8) . . ?
C127 C126 C128 108.1(8) . . ?
C129 C126 C128 107.1(8) . . ?
C127 C126 C119 109.7(9) . . ?
C129 C126 C119 110.8(9) . . ?
C128 C126 C119 112.6(9) . . ?
C126 C127 H12M 109.5 . . ?
C126 C127 H12N 109.5 . . ?
H12M C127 H12N 109.5 . . ?
C126 C127 H12O 109.5 . . ?
H12M C127 H12O 109.5 . . ?
H12N C127 H12O 109.5 . . ?
C126 C128 H12P 109.5 . . ?
C126 C128 H12Q 109.5 . . ?
H12P C128 H12Q 109.5 . . ?
C126 C128 H12R 109.5 . . ?
H12P C128 H12R 109.5 . . ?
H12Q C128 H12R 109.5 . . ?
C126 C129 H12S 109.5 . . ?
C126 C129 H12T 109.5 . . ?
H12S C129 H12T 109.5 . . ?
C126 C129 H12U 109.5 . . ?
H12S C129 H12U 109.5 . . ?
H12T C129 H12U 109.5 . . ?
C133 N9 C130 109.4(11) . . ?
C133 N9 C132 108.2(9) . . ?
C130 N9 C132 110.3(11) . . ?
C133 N9 Na5 114.3(8) . . ?
C130 N9 Na5 104.4(8) . . ?
C132 N9 Na5 110.3(8) . . ?
C131 N10 C134 110.2(12) . . ?
C131 N10 C135 110.5(12) . . ?
C134 N10 C135 108.1(9) . . ?
C131 N10 Na5 99.8(8) . . ?
C134 N10 Na5 118.1(8) . . ?
C135 N10 Na5 109.9(8) . . ?
N9 C130 C131 111.4(11) . . ?
N9 C130 H13B 109.4 . . ?
C131 C130 H13B 109.4 . . ?
N9 C130 H13C 109.4 . . ?
C131 C130 H13C 109.4 . . ?
H13B C130 H13C 108.0 . . ?
N10 C131 C130 114.2(12) . . ?
N10 C131 Na5 52.8(6) . . ?
C130 C131 Na5 78.6(8) . . ?
N10 C131 H13D 108.7 . . ?
C130 C131 H13D 108.7 . . ?
Na5 C131 H13D 160.8 . . ?
N10 C131 H13E 108.7 . . ?
C130 C131 H13E 108.7 . . ?
Na5 C131 H13E 85.8 . . ?
H13D C131 H13E 107.6 . . ?
N9 C132 H13F 109.5 . . ?
N9 C132 H13G 109.5 . . ?
H13F C132 H13G 109.5 . . ?
N9 C132 H13H 109.5 . . ?
H13F C132 H13H 109.5 . . ?
H13G C132 H13H 109.5 . . ?
N9 C133 H13I 109.5 . . ?
N9 C133 H13J 109.5 . . ?
H13I C133 H13J 109.5 . . ?
N9 C133 H13K 109.5 . . ?
H13I C133 H13K 109.5 . . ?
H13J C133 H13K 109.5 . . ?
N10 C134 H13L 109.5 . . ?
N10 C134 H13M 109.5 . . ?
H13L C134 H13M 109.5 . . ?
N10 C134 H13N 109.5 . . ?
H13L C134 H13N 109.5 . . ?
H13M C134 H13N 109.5 . . ?
N10 C135 H13O 109.5 . . ?
N10 C135 H13P 109.5 . . ?
H13O C135 H13P 109.5 . . ?
N10 C135 H13Q 109.5 . . ?
H13O C135 H13Q 109.5 . . ?
H13P C135 H13Q 109.5 . . ?
N11 Na6 N12 75.6(3) . . ?
N11 Na6 C136 113.0(4) . . ?
N12 Na6 C136 121.1(3) . . ?
N11 Na6 C163 105.8(4) . . ?
N12 Na6 C163 120.0(3) . . ?
C136 Na6 C163 113.1(3) . . ?
N11 Na6 C170 131.6(4) . . ?
N12 Na6 C170 105.1(3) . . ?
C136 Na6 C170 107.5(3) . . ?
C163 Na6 C170 31.07(16) . . ?
N11 Na6 C143 120.5(3) . . ?
N12 Na6 C143 94.0(3) . . ?
C136 Na6 C143 29.36(17) . . ?
C163 Na6 C143 128.4(3) . . ?
C170 Na6 C143 107.9(3) . . ?
N11 Na6 H136 126.8(7) . . ?
N12 Na6 H136 136.3(7) . . ?
C136 Na6 H136 21.8(8) . . ?
C163 Na6 H136 91.8(9) . . ?
C170 Na6 H136 86.8(9) . . ?
C143 Na6 H136 42.9(7) . . ?
C137 C136 C143 131.2(7) . . ?
C137 C136 Na6 101.0(6) . . ?
C143 C136 Na6 91.6(6) . . ?
C137 C136 Na5 105.8(6) . . ?
C143 C136 Na5 77.0(6) . . ?
Na6 C136 Na5 151.9(4) . . ?
C137 C136 H136 114.5(10) . . ?
C143 C136 H136 114.3(10) . . ?
Na6 C136 H136 74.3(19) . . ?
Na5 C136 H136 87.0(18) . . ?
C138 C137 C142 120.0 . . ?
C138 C137 C136 126.3(6) . . ?
C142 C137 C136 113.6(6) . . ?
C139 C138 C137 120.0 . . ?
C139 C138 H13R 120.0 . . ?
C137 C138 H13R 120.0 . . ?
C138 C139 C140 120.0 . . ?
C138 C139 H13S 120.0 . . ?
C140 C139 H13S 120.0 . . ?
C141 C140 C139 120.0 . . ?
C141 C140 C149 118.9(7) . . ?
C139 C140 C149 121.0(7) . . ?
C142 C141 C140 120.0 . . ?
C142 C141 H14A 120.0 . . ?
C140 C141 H14A 120.0 . . ?
C141 C142 C137 120.0 . . ?
C141 C142 H14B 120.0 . . ?
C137 C142 H14B 120.0 . . ?
C144 C143 C148 120.0 . . ?
C144 C143 C136 115.6(6) . . ?
C148 C143 C136 124.4(6) . . ?
C144 C143 Na5 94.9(4) . . ?
C148 C143 Na5 102.6(4) . . ?
C136 C143 Na5 71.2(6) . . ?
C144 C143 Na6 85.9(4) . . ?
C148 C143 Na6 124.7(4) . . ?
C136 C143 Na6 59.0(5) . . ?
Na5 C143 Na6 124.4(2) . . ?
C143 C144 C145 120.0 . . ?
C143 C144 H14C 120.0 . . ?
C145 C144 H14C 120.0 . . ?
C144 C145 C146 120.0 . . ?
C144 C145 H14D 120.0 . . ?
C146 C145 H14D 120.0 . . ?
C145 C146 C147 120.0 . . ?
C145 C146 C153 119.7(6) . . ?
C147 C146 C153 120.3(6) . . ?
C148 C147 C146 120.0 . . ?
C148 C147 H14E 120.0 . . ?
C146 C147 H14E 120.0 . . ?
C147 C148 C143 120.0 . . ?
C147 C148 H14F 120.0 . . ?
C143 C148 H14F 120.0 . . ?
C151 C149 C150 108.4(8) . . ?
C151 C149 C152 108.2(8) . . ?
C150 C149 C152 108.2(8) . . ?
C151 C149 C140 112.8(9) . . ?
C150 C149 C140 109.8(9) . . ?
C152 C149 C140 109.3(9) . . ?
C149 C150 H15D 109.5 . . ?
C149 C150 H15E 109.5 . . ?
H15D C150 H15E 109.5 . . ?
C149 C150 H15F 109.5 . . ?
H15D C150 H15F 109.5 . . ?
H15E C150 H15F 109.5 . . ?
C149 C151 H15G 109.5 . . ?
C149 C151 H15H 109.5 . . ?
H15G C151 H15H 109.5 . . ?
C149 C151 H15I 109.5 . . ?
H15G C151 H15I 109.5 . . ?
H15H C151 H15I 109.5 . . ?
C149 C152 H15J 109.5 . . ?
C149 C152 H15K 109.5 . . ?
H15J C152 H15K 109.5 . . ?
C149 C152 H15L 109.5 . . ?
H15J C152 H15L 109.5 . . ?
H15K C152 H15L 109.5 . . ?
C155 C153 C154 109.0(8) . . ?
C155 C153 C156 108.4(8) . . ?
C154 C153 C156 109.6(8) . . ?
C155 C153 C146 108.1(9) . . ?
C154 C153 C146 108.6(9) . . ?
C156 C153 C146 113.1(9) . . ?
C153 C154 H15M 109.5 . . ?
C153 C154 H15N 109.5 . . ?
H15M C154 H15N 109.5 . . ?
C153 C154 H15O 109.5 . . ?
H15M C154 H15O 109.5 . . ?
H15N C154 H15O 109.5 . . ?
C153 C155 H15P 109.5 . . ?
C153 C155 H15Q 109.5 . . ?
H15P C155 H15Q 109.5 . . ?
C153 C155 H15R 109.5 . . ?
H15P C155 H15R 109.5 . . ?
H15Q C155 H15R 109.5 . . ?
C153 C156 H15S 109.5 . . ?
C153 C156 H15T 109.5 . . ?
H15S C156 H15T 109.5 . . ?
C153 C156 H15U 109.5 . . ?
H15S C156 H15U 109.5 . . ?
H15T C156 H15U 109.5 . . ?
C159 N11 C157 109.2(12) . . ?
C159 N11 C160 109.1(9) . . ?
C157 N11 C160 110.3(13) . . ?
C159 N11 Na6 112.6(9) . . ?
C157 N11 Na6 105.8(8) . . ?
C160 N11 Na6 109.7(9) . . ?
C158 N12 C162 107.2(12) . . ?
C158 N12 C161 109.5(12) . . ?
C162 N12 C161 108.3(9) . . ?
C158 N12 Na6 101.4(8) . . ?
C162 N12 Na6 111.1(9) . . ?
C161 N12 Na6 118.6(9) . . ?
N11 C157 C158 115.6(11) . . ?
N11 C157 H15V 108.4 . . ?
C158 C157 H15V 108.4 . . ?
N11 C157 H15W 108.4 . . ?
C158 C157 H15W 108.4 . . ?
H15V C157 H15W 107.4 . . ?
N12 C158 C157 114.3(12) . . ?
N12 C158 H15X 108.7 . . ?
C157 C158 H15X 108.7 . . ?
N12 C158 H15Y 108.7 . . ?
C157 C158 H15Y 108.7 . . ?
H15X C158 H15Y 107.6 . . ?
N11 C159 H15Z 109.5 . . ?
N11 C159 H16D 109.5 . . ?
H15Z C159 H16D 109.5 . . ?
N11 C159 H16E 109.5 . . ?
H15Z C159 H16E 109.5 . . ?
H16D C159 H16E 109.5 . . ?
N11 C160 H16F 109.5 . . ?
N11 C160 H16G 109.5 . . ?
H16F C160 H16G 109.5 . . ?
N11 C160 H16H 109.5 . . ?
H16F C160 H16H 109.5 . . ?
H16G C160 H16H 109.5 . . ?
N12 C161 H16I 109.5 . . ?
N12 C161 H16J 109.5 . . ?
H16I C161 H16J 109.5 . . ?
N12 C161 H16K 109.5 . . ?
H16I C161 H16K 109.5 . . ?
H16J C161 H16K 109.5 . . ?
N12 C162 H16L 109.5 . . ?
N12 C162 H16M 109.5 . . ?
H16L C162 H16M 109.5 . . ?
N12 C162 H16N 109.5 . . ?
H16L C162 H16N 109.5 . . ?
H16M C162 H16N 109.5 . . ?
N13 Na7 N14 74.2(4) . . ?
N13 Na7 C163 117.9(4) . . ?
N14 Na7 C163 112.3(4) . . ?
N13 Na7 C1 101.7(4) . 2_564 ?
N14 Na7 C1 121.4(4) . 2_564 ?
C163 Na7 C1 119.8(3) . 2_564 ?
N13 Na7 C2 126.3(3) . 2_564 ?
N14 Na7 C2 105.7(4) . 2_564 ?
C163 Na7 C2 111.5(3) . 2_564 ?
C1 Na7 C2 31.34(16) 2_564 2_564 ?
N13 Na7 H163 134.8(8) . . ?
N14 Na7 H163 125.1(6) . . ?
C163 Na7 H163 21.6(8) . . ?
C1 Na7 H163 99.5(9) 2_564 . ?
C2 Na7 H163 90.4(9) 2_564 . ?
C170 C163 C164 132.7(7) . . ?
C170 C163 Na7 99.5(6) . . ?
C164 C163 Na7 93.4(6) . . ?
C170 C163 Na6 81.9(6) . . ?
C164 C163 Na6 103.2(6) . . ?
Na7 C163 Na6 156.2(4) . . ?
C170 C163 H163 113.9(10) . . ?
C164 C163 H163 113.4(10) . . ?
Na7 C163 H163 74.7(19) . . ?
Na6 C163 H163 83.0(19) . . ?
C165 C164 C169 120.0 . . ?
C165 C164 C163 123.6(6) . . ?
C169 C164 C163 116.3(6) . . ?
C164 C165 C166 120.0 . . ?
C164 C165 H16O 120.0 . . ?
C166 C165 H16O 120.0 . . ?
C167 C166 C165 120.0 . . ?
C167 C166 H16P 120.0 . . ?
C165 C166 H16P 120.0 . . ?
C166 C167 C168 120.0 . . ?
C166 C167 C176 120.3(7) . . ?
C168 C167 C176 119.6(7) . . ?
C169 C168 C167 120.0 . . ?
C169 C168 H16Q 120.0 . . ?
C167 C168 H16Q 120.0 . . ?
C168 C169 C164 120.0 . . ?
C168 C169 H16R 120.0 . . ?
C164 C169 H16R 120.0 . . ?
C171 C170 C175 120.0 . . ?
C171 C170 C163 115.1(6) . . ?
C175 C170 C163 124.8(6) . . ?
C171 C170 Na6 94.9(4) . . ?
C175 C170 Na6 108.9(4) . . ?
C163 C170 Na6 67.0(6) . . ?
C172 C171 C170 120.0 . . ?
C172 C171 H17D 120.0 . . ?
C170 C171 H17D 120.0 . . ?
C173 C172 C171 120.0 . . ?
C173 C172 H17E 120.0 . . ?
C171 C172 H17E 120.0 . . ?
C174 C173 C172 120.0 . . ?
C174 C173 C180 120.1(6) . . ?
C172 C173 C180 119.9(6) . . ?
C173 C174 C175 120.0 . . ?
C173 C174 H17F 120.0 . . ?
C175 C174 H17F 120.0 . . ?
C174 C175 C170 120.0 . . ?
C174 C175 H17G 120.0 . . ?
C170 C175 H17G 120.0 . . ?
C179 C176 C178 109.0(9) . . ?
C179 C176 C177 107.9(9) . . ?
C178 C176 C177 106.6(9) . . ?
C179 C176 C167 114.5(10) . . ?
C178 C176 C167 111.6(10) . . ?
C177 C176 C167 106.9(11) . . ?
C176 C177 H17H 109.5 . . ?
C176 C177 H17I 109.5 . . ?
H17H C177 H17I 109.5 . . ?
C176 C177 H17J 109.5 . . ?
H17H C177 H17J 109.5 . . ?
H17I C177 H17J 109.5 . . ?
C176 C178 H17K 109.5 . . ?
C176 C178 H17L 109.5 . . ?
H17K C178 H17L 109.5 . . ?
C176 C178 H17M 109.5 . . ?
H17K C178 H17M 109.5 . . ?
H17L C178 H17M 109.5 . . ?
C176 C179 H17N 109.5 . . ?
C176 C179 H17O 109.5 . . ?
H17N C179 H17O 109.5 . . ?
C176 C179 H17P 109.5 . . ?
H17N C179 H17P 109.5 . . ?
H17O C179 H17P 109.5 . . ?
C181 C180 C182 109.0(8) . . ?
C181 C180 C183 109.0(8) . . ?
C182 C180 C183 108.4(8) . . ?
C181 C180 C173 109.2(9) . . ?
C182 C180 C173 111.9(9) . . ?
C183 C180 C173 109.3(9) . . ?
C180 C181 H18A 109.5 . . ?
C180 C181 H18B 109.5 . . ?
H18A C181 H18B 109.5 . . ?
C180 C181 H18C 109.5 . . ?
H18A C181 H18C 109.5 . . ?
H18B C181 H18C 109.5 . . ?
C180 C182 H18D 109.5 . . ?
C180 C182 H18E 109.5 . . ?
H18D C182 H18E 109.5 . . ?
C180 C182 H18F 109.5 . . ?
H18D C182 H18F 109.5 . . ?
H18E C182 H18F 109.5 . . ?
C180 C183 H18G 109.5 . . ?
C180 C183 H18H 109.5 . . ?
H18G C183 H18H 109.5 . . ?
C180 C183 H18I 109.5 . . ?
H18G C183 H18I 109.5 . . ?
H18H C183 H18I 109.5 . . ?
C186 N13 C184 112.7(13) . . ?
C186 N13 C187 107.9(9) . . ?
C184 N13 C187 109.9(13) . . ?
C186 N13 Na7 112.2(10) . . ?
C184 N13 Na7 104.4(9) . . ?
C187 N13 Na7 109.7(9) . . ?
C185 N14 C188 112.8(13) . . ?
C185 N14 C189 110.9(13) . . ?
C188 N14 C189 107.9(9) . . ?
C185 N14 Na7 103.1(10) . . ?
C188 N14 Na7 113.6(10) . . ?
C189 N14 Na7 108.4(10) . . ?
N13 C184 C185 113.3(13) . . ?
N13 C184 H18J 108.9 . . ?
C185 C184 H18J 108.9 . . ?
N13 C184 H18K 108.9 . . ?
C185 C184 H18K 108.9 . . ?
H18J C184 H18K 107.7 . . ?
N14 C185 C184 112.8(13) . . ?
N14 C185 H18L 109.0 . . ?
C184 C185 H18L 109.0 . . ?
N14 C185 H18M 109.0 . . ?
C184 C185 H18M 109.0 . . ?
H18L C185 H18M 107.8 . . ?
N13 C186 H18N 109.5 . . ?
N13 C186 H18O 109.5 . . ?
H18N C186 H18O 109.5 . . ?
N13 C186 H18P 109.5 . . ?
H18N C186 H18P 109.5 . . ?
H18O C186 H18P 109.5 . . ?
N13 C187 H18Q 109.5 . . ?
N13 C187 H18R 109.5 . . ?
H18Q C187 H18R 109.5 . . ?
N13 C187 H18S 109.5 . . ?
H18Q C187 H18S 109.5 . . ?
H18R C187 H18S 109.5 . . ?
N14 C188 H18T 109.5 . . ?
N14 C188 H18U 109.5 . . ?
H18T C188 H18U 109.5 . . ?
N14 C188 H18V 109.5 . . ?
H18T C188 H18V 109.5 . . ?
H18U C188 H18V 109.5 . . ?
N14 C189 H18W 109.5 . . ?
N14 C189 H18X 109.5 . . ?
H18W C189 H18X 109.5 . . ?
N14 C189 H18Y 109.5 . . ?
H18W C189 H18Y 109.5 . . ?
H18X C189 H18Y 109.5 . . ?

loop_
_geom_bond_atom_site_label_1
_geom_bond_atom_site_label_2
_geom_bond_distance
_geom_bond_site_symmetry_2
_geom_bond_publ_flag
Na1 N1 2.504(12) . ?
Na1 N2 2.556(12) . ?
Na1 C1 2.670(14) . ?
Na1 C28 2.722(14) . ?
Na1 C35 2.777(11) . ?
Na1 C8 3.037(11) . ?
Na1 C23 3.127(14) . ?
Na1 H1 2.64(4) . ?
C1 C2 1.509(6) . ?
C1 C8 1.510(6) . ?
C1 Na7 2.736(14) 2_565 ?
C1 H1 0.99(4) . ?
C2 C3 1.3900 . ?
C2 C7 1.3900 . ?
C2 Na7 2.837(10) 2_565 ?
C3 C4 1.3900 . ?
C3 H3A 0.9500 . ?
C4 C5 1.3900 . ?
C4 H4A 0.9500 . ?
C5 C6 1.3900 . ?
C5 C14 1.593(13) . ?
C6 C7 1.3900 . ?
C6 H6A 0.9500 . ?
C7 H7A 0.9500 . ?
C8 C9 1.3900 . ?
C8 C13 1.3900 . ?
C9 C10 1.3900 . ?
C9 H9A 0.9500 . ?
C10 C11 1.3900 . ?
C10 H10A 0.9500 . ?
C11 C12 1.3900 . ?
C11 C18 1.576(14) . ?
C12 C13 1.3900 . ?
C12 H12A 0.9500 . ?
C13 H13A 0.9500 . ?
C14 C16 1.523(7) . ?
C14 C17 1.525(7) . ?
C14 C15 1.527(7) . ?
C15 H15A 0.9800 . ?
C15 H15B 0.9800 . ?
C15 H15C 0.9800 . ?
C16 H16A 0.9800 . ?
C16 H16B 0.9800 . ?
C16 H16C 0.9800 . ?
C17 H17A 0.9800 . ?
C17 H17B 0.9800 . ?
C17 H17C 0.9800 . ?
C18 C20 1.523(7) . ?
C18 C19 1.525(7) . ?
C18 C21 1.529(7) . ?
C19 H19A 0.9800 . ?
C19 H19B 0.9800 . ?
C19 H19C 0.9800 . ?
C20 H20A 0.9800 . ?
C20 H20B 0.9800 . ?
C20 H20C 0.9800 . ?
C21 H21A 0.9800 . ?
C21 H21B 0.9800 . ?
C21 H21C 0.9800 . ?
N1 C22 1.458(8) . ?
N1 C24 1.459(7) . ?
N1 C25 1.464(7) . ?
N2 C23 1.461(8) . ?
N2 C26 1.462(7) . ?
N2 C27 1.463(7) . ?
C22 C23 1.494(9) . ?
C22 H22A 0.9900 . ?
C22 H22B 0.9900 . ?
C23 H23A 0.9900 . ?
C23 H23B 0.9900 . ?
C24 H24A 0.9800 . ?
C24 H24B 0.9800 . ?
C24 H24C 0.9800 . ?
C25 H25A 0.9800 . ?
C25 H25B 0.9800 . ?
C25 H25C 0.9800 . ?
C26 H26A 0.9800 . ?
C26 H26B 0.9800 . ?
C26 H26C 0.9800 . ?
C27 H27A 0.9800 . ?
C27 H27B 0.9800 . ?
C27 H27C 0.9800 . ?
Na2 N3 2.465(12) . ?
Na2 N4 2.539(12) . ?
Na2 C28 2.683(14) . ?
Na2 C55 2.755(13) . ?
Na2 C62 2.797(10) . ?
Na2 H28 2.57(4) . ?
C28 C29 1.509(6) . ?
C28 C35 1.510(6) . ?
C28 H28 0.99(4) . ?
C29 C30 1.3900 . ?
C29 C34 1.3900 . ?
C30 C31 1.3900 . ?
C30 H30A 0.9500 . ?
C31 C32 1.3900 . ?
C31 H31A 0.9500 . ?
C32 C33 1.3900 . ?
C32 C41 1.591(13) . ?
C33 C34 1.3900 . ?
C33 H33A 0.9500 . ?
C34 H34A 0.9500 . ?
C35 C36 1.3900 . ?
C35 C40 1.3900 . ?
C36 C37 1.3900 . ?
C36 H36A 0.9500 . ?
C37 C38 1.3900 . ?
C37 H37A 0.9500 . ?
C38 C39 1.3900 . ?
C38 C45 1.583(12) . ?
C39 C40 1.3900 . ?
C39 H39A 0.9500 . ?
C40 H40A 0.9500 . ?
C41 C43 1.525(7) . ?
C41 C42 1.528(7) . ?
C41 C44 1.531(7) . ?
C42 H42A 0.9800 . ?
C42 H42B 0.9800 . ?
C42 H42C 0.9800 . ?
C43 H43A 0.9800 . ?
C43 H43B 0.9800 . ?
C43 H43C 0.9800 . ?
C44 H44A 0.9800 . ?
C44 H44B 0.9800 . ?
C44 H44C 0.9800 . ?
C45 C46 1.524(7) . ?
C45 C47 1.527(7) . ?
C45 C48 1.529(7) . ?
C46 H46A 0.9800 . ?
C46 H46B 0.9800 . ?
C46 H46C 0.9800 . ?
C47 H47A 0.9800 . ?
C47 H47B 0.9800 . ?
C47 H47C 0.9800 . ?
C48 H48A 0.9800 . ?
C48 H48B 0.9800 . ?
C48 H48C 0.9800 . ?
N3 C49 1.458(8) . ?
N3 C52 1.461(7) . ?
N3 C51 1.461(7) . ?
N4 C50 1.462(8) . ?
N4 C54 1.464(7) . ?
N4 C53 1.465(7) . ?
C49 C50 1.493(10) . ?
C49 H49A 0.9900 . ?
C49 H49B 0.9900 . ?
C50 H50A 0.9900 . ?
C50 H50B 0.9900 . ?
C51 H51A 0.9800 . ?
C51 H51B 0.9800 . ?
C51 H51C 0.9800 . ?
C52 H52A 0.9800 . ?
C52 H52B 0.9800 . ?
C52 H52C 0.9800 . ?
C53 H53A 0.9800 . ?
C53 H53B 0.9800 . ?
C53 H53C 0.9800 . ?
C54 H54A 0.9800 . ?
C54 H54B 0.9800 . ?
C54 H54C 0.9800 . ?
Na3 N6 2.499(11) . ?
Na3 N5 2.553(11) . ?
Na3 C55 2.652(13) . ?
Na3 C82 2.719(12) . ?
Na3 C83 2.766(10) . ?
Na3 C56 3.020(10) . ?
Na3 C84 3.106(10) . ?
Na3 H55 2.57(4) . ?
C55 C56 1.511(6) . ?
C55 C62 1.511(6) . ?
C55 H55 0.99(4) . ?
C56 C57 1.3900 . ?
C56 C61 1.3900 . ?
C57 C58 1.3900 . ?
C57 H57A 0.9500 . ?
C58 C59 1.3900 . ?
C58 H58A 0.9500 . ?
C59 C60 1.3900 . ?
C59 C68 1.570(12) . ?
C60 C61 1.3900 . ?
C60 H60A 0.9500 . ?
C61 H61A 0.9500 . ?
C62 C63 1.3900 . ?
C62 C67 1.3900 . ?
C63 C64 1.3900 . ?
C63 H63A 0.9500 . ?
C64 C65 1.3900 . ?
C64 H64A 0.9500 . ?
C65 C66 1.3900 . ?
C65 C72 1.559(13) . ?
C66 C67 1.3900 . ?
C66 H66A 0.9500 . ?
C67 H67A 0.9500 . ?
C68 C70 1.526(7) . ?
C68 C71 1.528(7) . ?
C68 C69 1.528(7) . ?
C69 H69A 0.9800 . ?
C69 H69B 0.9800 . ?
C69 H69C 0.9800 . ?
C70 H70A 0.9800 . ?
C70 H70B 0.9800 . ?
C70 H70C 0.9800 . ?
C71 H71A 0.9800 . ?
C71 H71B 0.9800 . ?
C71 H71C 0.9800 . ?
C72 C74 1.524(7) . ?
C72 C73 1.526(7) . ?
C72 C75 1.529(7) . ?
C73 H73A 0.9800 . ?
C73 H73B 0.9800 . ?
C73 H73C 0.9800 . ?
C74 H74A 0.9800 . ?
C74 H74B 0.9800 . ?
C74 H74C 0.9800 . ?
C75 H75A 0.9800 . ?
C75 H75B 0.9800 . ?
C75 H75C 0.9800 . ?
N5 C76 1.458(8) . ?
N5 C79 1.463(7) . ?
N5 C78 1.463(7) . ?
N6 C77 1.459(8) . ?
N6 C81 1.460(7) . ?
N6 C80 1.464(7) . ?
C76 C77 1.493(9) . ?
C76 H76A 0.9900 . ?
C76 H76B 0.9900 . ?
C77 H77A 0.9900 . ?
C77 H77B 0.9900 . ?
C78 H78A 0.9800 . ?
C78 H78B 0.9800 . ?
C78 H78C 0.9800 . ?
C79 H79A 0.9800 . ?
C79 H79B 0.9800 . ?
C79 H79C 0.9800 . ?
C80 H80A 0.9800 . ?
C80 H80B 0.9800 . ?
C80 H80C 0.9800 . ?
C81 H81A 0.9800 . ?
C81 H81B 0.9800 . ?
C81 H81C 0.9800 . ?
Na4 N8 2.501(12) . ?
Na4 N7 2.544(12) . ?
Na4 C82 2.693(13) . ?
Na4 C109 2.712(13) . ?
Na4 C110 2.826(10) . ?
Na4 H82 2.59(4) . ?
C82 C89 1.508(6) . ?
C82 C83 1.514(6) . ?
C82 H82 0.99(4) . ?
C83 C84 1.3900 . ?
C83 C88 1.3900 . ?
C84 C85 1.3900 . ?
C84 H84A 1.0000 . ?
C85 C86 1.3900 . ?
C85 H85A 0.9500 . ?
C86 C87 1.3900 . ?
C86 C95 1.572(12) . ?
C87 C88 1.3900 . ?
C87 H87A 0.9500 . ?
C88 H88A 0.9500 . ?
C89 C90 1.3900 . ?
C89 C94 1.3900 . ?
C90 C91 1.3900 . ?
C90 H90A 0.9500 . ?
C91 C92 1.3900 . ?
C91 H91A 0.9500 . ?
C92 C93 1.3900 . ?
C92 C99 1.568(11) . ?
C93 C94 1.3900 . ?
C93 H93A 0.9500 . ?
C94 H94A 0.9500 . ?
C95 C98 1.522(7) . ?
C95 C96 1.528(7) . ?
C95 C97 1.529(7) . ?
C96 H96A 0.9800 . ?
C96 H96B 0.9800 . ?
C96 H96C 0.9800 . ?
C97 H97A 0.9800 . ?
C97 H97B 0.9800 . ?
C97 H97C 0.9800 . ?
C98 H98A 0.9800 . ?
C98 H98B 0.9800 . ?
C98 H98C 0.9800 . ?
C99 C101 1.526(7) . ?
C99 C102 1.530(7) . ?
C99 C100 1.530(7) . ?
C100 H10B 0.9800 . ?
C100 H10C 0.9800 . ?
C100 H10D 0.9800 . ?
C101 H10E 0.9800 . ?
C101 H10F 0.9800 . ?
C101 H10G 0.9800 . ?
C102 H10H 0.9800 . ?
C102 H10I 0.9800 . ?
C102 H10J 0.9800 . ?
N7 C103 1.461(8) . ?
N7 C106 1.464(7) . ?
N7 C105 1.465(7) . ?
N8 C104 1.455(8) . ?
N8 C107 1.457(7) . ?
N8 C108 1.458(7) . ?
C103 C104 1.486(10) . ?
C103 H10K 0.9900 . ?
C103 H10L 0.9900 . ?
C104 H10M 0.9900 . ?
C104 H10N 0.9900 . ?
C105 H10O 0.9800 . ?
C105 H10P 0.9800 . ?
C105 H10Q 0.9800 . ?
C106 H10R 0.9800 . ?
C106 H10S 0.9800 . ?
C106 H10T 0.9800 . ?
C107 H10U 0.9800 . ?
C107 H10V 0.9800 . ?
C107 H10W 0.9800 . ?
C108 H10X 0.9800 . ?
C108 H10Y 0.9800 . ?
C108 H10Z 0.9800 . ?
Na5 N9 2.492(12) . ?
Na5 N10 2.529(12) . ?
Na5 C109 2.689(13) . ?
Na5 C136 2.727(13) . ?
Na5 C143 2.806(10) . ?
Na5 C116 3.039(10) . ?
Na5 C131 3.127(14) . ?
Na5 H109 2.64(4) . ?
C109 C116 1.511(6) . ?
C109 C110 1.511(6) . ?
C109 H109 0.99(4) . ?
C110 C111 1.3900 . ?
C110 C115 1.3900 . ?
C111 C112 1.3900 . ?
C111 H11A 0.9500 . ?
C112 C113 1.3900 . ?
C112 H11B 0.9500 . ?
C113 C114 1.3900 . ?
C113 C122 1.584(13) . ?
C114 C115 1.3900 . ?
C114 H11C 0.9500 . ?
C115 H11D 0.9500 . ?
C116 C117 1.3900 . ?
C116 C121 1.3900 . ?
C117 C118 1.3900 . ?
C117 H11E 0.9500 . ?
C118 C119 1.3900 . ?
C118 H11F 0.9500 . ?
C119 C120 1.3900 . ?
C119 C126 1.545(13) . ?
C120 C121 1.3900 . ?
C120 H12B 0.9500 . ?
C121 H12C 0.9500 . ?
C122 C124 1.524(7) . ?
C122 C123 1.526(7) . ?
C122 C125 1.529(7) . ?
C123 H12D 0.9800 . ?
C123 H12E 0.9800 . ?
C123 H12F 0.9800 . ?
C124 H12G 0.9800 . ?
C124 H12H 0.9800 . ?
C124 H12I 0.9800 . ?
C125 H12J 0.9800 . ?
C125 H12K 0.9800 . ?
C125 H12L 0.9800 . ?
C126 C127 1.527(7) . ?
C126 C129 1.528(7) . ?
C126 C128 1.530(7) . ?
C127 H12M 0.9800 . ?
C127 H12N 0.9800 . ?
C127 H12O 0.9800 . ?
C128 H12P 0.9800 . ?
C128 H12Q 0.9800 . ?
C128 H12R 0.9800 . ?
C129 H12S 0.9800 . ?
C129 H12T 0.9800 . ?
C129 H12U 0.9800 . ?
N9 C133 1.460(7) . ?
N9 C130 1.463(8) . ?
N9 C132 1.465(7) . ?
N10 C131 1.459(8) . ?
N10 C134 1.462(7) . ?
N10 C135 1.465(7) . ?
C130 C131 1.497(10) . ?
C130 H13B 0.9900 . ?
C130 H13C 0.9900 . ?
C131 H13D 0.9900 . ?
C131 H13E 0.9900 . ?
C132 H13F 0.9800 . ?
C132 H13G 0.9800 . ?
C132 H13H 0.9800 . ?
C133 H13I 0.9800 . ?
C133 H13J 0.9800 . ?
C133 H13K 0.9800 . ?
C134 H13L 0.9800 . ?
C134 H13M 0.9800 . ?
C134 H13N 0.9800 . ?
C135 H13O 0.9800 . ?
C135 H13P 0.9800 . ?
C135 H13Q 0.9800 . ?
Na6 N11 2.458(12) . ?
Na6 N12 2.543(12) . ?
Na6 C136 2.649(13) . ?
Na6 C163 2.691(13) . ?
Na6 C170 2.893(10) . ?
Na6 C143 3.088(10) . ?
Na6 H136 2.57(4) . ?
C136 C137 1.512(6) . ?
C136 C143 1.515(6) . ?
C136 H136 0.99(4) . ?
C137 C138 1.3900 . ?
C137 C142 1.3900 . ?
C138 C139 1.3900 . ?
C138 H13R 0.9500 . ?
C139 C140 1.3900 . ?
C139 H13S 0.9500 . ?
C140 C141 1.3900 . ?
C140 C149 1.568(12) . ?
C141 C142 1.3900 . ?
C141 H14A 0.9500 . ?
C142 H14B 0.9500 . ?
C143 C144 1.3900 . ?
C143 C148 1.3900 . ?
C144 C145 1.3900 . ?
C144 H14C 0.9500 . ?
C145 C146 1.3900 . ?
C145 H14D 0.9500 . ?
C146 C147 1.3900 . ?
C146 C153 1.594(12) . ?
C147 C148 1.3900 . ?
C147 H14E 0.9500 . ?
C148 H14F 0.9500 . ?
C149 C151 1.527(7) . ?
C149 C150 1.528(7) . ?
C149 C152 1.529(7) . ?
C150 H15D 0.9800 . ?
C150 H15E 0.9800 . ?
C150 H15F 0.9800 . ?
C151 H15G 0.9800 . ?
C151 H15H 0.9800 . ?
C151 H15I 0.9800 . ?
C152 H15J 0.9800 . ?
C152 H15K 0.9800 . ?
C152 H15L 0.9800 . ?
C153 C155 1.524(7) . ?
C153 C154 1.525(7) . ?
C153 C156 1.525(7) . ?
C154 H15M 0.9800 . ?
C154 H15N 0.9800 . ?
C154 H15O 0.9800 . ?
C155 H15P 0.9800 . ?
C155 H15Q 0.9800 . ?
C155 H15R 0.9800 . ?
C156 H15S 0.9800 . ?
C156 H15T 0.9800 . ?
C156 H15U 0.9800 . ?
N11 C159 1.456(7) . ?
N11 C157 1.459(8) . ?
N11 C160 1.465(7) . ?
N12 C158 1.458(8) . ?
N12 C162 1.461(7) . ?
N12 C161 1.465(7) . ?
C157 C158 1.492(10) . ?
C157 H15V 0.9900 . ?
C157 H15W 0.9900 . ?
C158 H15X 0.9900 . ?
C158 H15Y 0.9900 . ?
C159 H15Z 0.9800 . ?
C159 H16D 0.9800 . ?
C159 H16E 0.9800 . ?
C160 H16F 0.9800 . ?
C160 H16G 0.9800 . ?
C160 H16H 0.9800 . ?
C161 H16I 0.9800 . ?
C161 H16J 0.9800 . ?
C161 H16K 0.9800 . ?
C162 H16L 0.9800 . ?
C162 H16M 0.9800 . ?
C162 H16N 0.9800 . ?
Na7 N13 2.500(14) . ?
Na7 N14 2.563(15) . ?
Na7 C163 2.687(13) . ?
Na7 H163 2.61(4) . ?
C163 C170 1.508(6) . ?
C163 C164 1.514(6) . ?
C163 H163 0.99(4) . ?
C164 C165 1.3900 . ?
C164 C169 1.3900 . ?
C165 C166 1.3900 . ?
C165 H16O 0.9500 . ?
C166 C167 1.3900 . ?
C166 H16P 0.9500 . ?
C167 C168 1.3900 . ?
C167 C176 1.582(13) . ?
C168 C169 1.3900 . ?
C168 H16Q 0.9500 . ?
C169 H16R 0.9500 . ?
C170 C171 1.3900 . ?
C170 C175 1.3900 . ?
C171 C172 1.3900 . ?
C171 H17D 0.9500 . ?
C172 C173 1.3900 . ?
C172 H17E 0.9500 . ?
C173 C174 1.3900 . ?
C173 C180 1.578(13) . ?
C174 C175 1.3900 . ?
C174 H17F 0.9500 . ?
C175 H17G 0.9500 . ?
C176 C179 1.525(7) . ?
C176 C178 1.527(7) . ?
C176 C177 1.534(7) . ?
C177 H17H 0.9800 . ?
C177 H17I 0.9800 . ?
C177 H17J 0.9800 . ?
C178 H17K 0.9800 . ?
C178 H17L 0.9800 . ?
C178 H17M 0.9800 . ?
C179 H17N 0.9800 . ?
C179 H17O 0.9800 . ?
C179 H17P 0.9800 . ?
C180 C181 1.525(7) . ?
C180 C182 1.526(7) . ?
C180 C183 1.527(7) . ?
C181 H18A 0.9800 . ?
C181 H18B 0.9800 . ?
C181 H18C 0.9800 . ?
C182 H18D 0.9800 . ?
C182 H18E 0.9800 . ?
C182 H18F 0.9800 . ?
C183 H18G 0.9800 . ?
C183 H18H 0.9800 . ?
C183 H18I 0.9800 . ?
N13 C186 1.462(7) . ?
N13 C184 1.463(8) . ?
N13 C187 1.464(7) . ?
N14 C185 1.459(8) . ?
N14 C188 1.462(7) . ?
N14 C189 1.469(7) . ?
C184 C185 1.494(10) . ?
C184 H18J 0.9900 . ?
C184 H18K 0.9900 . ?
C185 H18L 0.9900 . ?
C185 H18M 0.9900 . ?
C186 H18N 0.9800 . ?
C186 H18O 0.9800 . ?
C186 H18P 0.9800 . ?
C187 H18Q 0.9800 . ?
C187 H18R 0.9800 . ?
C187 H18S 0.9800 . ?
C188 H18T 0.9800 . ?
C188 H18U 0.9800 . ?
C188 H18V 0.9800 . ?
C189 H18W 0.9800 . ?
C189 H18X 0.9800 . ?
C189 H18Y 0.9800 . ?
